data_4002843
loop_
_publ_author_name
'Abe, Yuichiro'
'Savikhin, Victoria'
'Yin, Jun'
'Grimsdale, Andrew C.'
'Soci, Cesare'
'Toney, Michael F.'
'Lam, Yeng Ming'

_publ_section_title
;
 Unique Reversible Crystal-to-Crystal Phase Transition---Structural and
 Functional Properties of Fused Ladder Thienoarenes
;
_journal_issue 18
_journal_name_full 'Chemistry of Materials'
_journal_page_first 7686
_journal_paper_doi 10.1021/acs.chemmater.7b01226
_journal_volume 29
_journal_year 2017
_chemical_formula_moiety 'C144 H157.50 N6 S9'
_chemical_formula_sum 'C144 H157.5 N6 S9'
_chemical_formula_weight 2260.79
_space_group_crystal_system monoclinic
_space_group_IT_number 15
_space_group_name_Hall '-C 2yc'
_space_group_name_H-M_alt 'C 1 2/c 1'
_symmetry_space_group_name_Hall '-C 2yc'
_symmetry_space_group_name_H-M 'C 1 2/c 1'
_atom_sites_solution_hydrogens geom
_audit_creation_method SHELXL-2014/7
_cell_angle_alpha 90
_cell_angle_beta 100.061(2)
_cell_angle_gamma 90
_cell_formula_units_Z 8
_cell_length_a 23.7318(10)
_cell_length_b 27.7793(13)
_cell_length_c 38.1560(17)
_cell_measurement_reflns_used 3499
_cell_measurement_temperature 100(2)
_cell_measurement_theta_max 64.620
_cell_measurement_theta_min 2.352
_cell_volume 24767.6(19)
_computing_cell_refinement 'SHELXTL, Acta Cryst., Sect. A 2008, 64, 112-122.'
_computing_data_collection 'APEX3 v2016.6.0'
_computing_data_reduction 'Saint, APEX v2014.11.0.'
_computing_molecular_graphics Ortep3
_computing_publication_material 'APEX3 v2016.6.0'
_computing_structure_refinement 'SHELXL-2014/6 (Sheldrick, 2014)'
_computing_structure_solution 'SHELXT, Acta Cryst., Sect. A 2015, A71, 3-8.'
_diffrn_ambient_temperature 100(2)
_diffrn_measured_fraction_theta_full 0.890
_diffrn_measured_fraction_theta_max 0.890
_diffrn_measurement_device_type 'Bruker AXS D8 Venture '
_diffrn_measurement_method 'profile data from \q/2\q scans'
_diffrn_radiation_type CuK\a
_diffrn_radiation_wavelength 1.54178
_diffrn_reflns_av_R_equivalents 0.0624
_diffrn_reflns_av_unetI/netI 0.0631
_diffrn_reflns_Laue_measured_fraction_full 0.890
_diffrn_reflns_Laue_measured_fraction_max 0.890
_diffrn_reflns_limit_h_max 27
_diffrn_reflns_limit_h_min -27
_diffrn_reflns_limit_k_max 32
_diffrn_reflns_limit_k_min -28
_diffrn_reflns_limit_l_max 43
_diffrn_reflns_limit_l_min -44
_diffrn_reflns_number 58808
_diffrn_reflns_point_group_measured_fraction_full 0.890
_diffrn_reflns_point_group_measured_fraction_max 0.890
_diffrn_reflns_theta_full 64.620
_diffrn_reflns_theta_max 64.620
_diffrn_reflns_theta_min 2.352
_exptl_absorpt_coefficient_mu 1.900
_exptl_absorpt_correction_T_max 0.753
_exptl_absorpt_correction_T_min 0.401
_exptl_absorpt_correction_type multi-scan
_exptl_absorpt_process_details SADABS
_exptl_crystal_colour BLACK
_exptl_crystal_density_diffrn 1.213
_exptl_crystal_description PLATE
_exptl_crystal_F_000 9660
_exptl_crystal_size_max 0.589
_exptl_crystal_size_mid 0.375
_exptl_crystal_size_min 0.158
_platon_squeeze_details
; 
 PLATON: Total Potential Solvent Accessible Void Vol. 246.1 Ang^3^ 
 (1.0%) for the total volume 24767.6 Ang^3^   First we tried to model 
 the highly disordered solvent region. No disorder could be resolved.
 Since the solvent region could not be modelled satisfactorily, we 
 resorted to SQUEEZE. The model was completed with squeezed data.
;
_refine_diff_density_max 1.861
_refine_diff_density_min -1.124
_refine_diff_density_rms 0.169
_refine_ls_extinction_coef 0.00008(3)
_refine_ls_extinction_expression Fc^*^=kFc[1+0.001xFc^2^\l^3^/sin(2\q)]^-1/4^
_refine_ls_extinction_method 'SHELXL-2014/7 (Sheldrick 2014'
_refine_ls_goodness_of_fit_ref 2.079
_refine_ls_hydrogen_treatment constr
_refine_ls_matrix_type full
_refine_ls_number_parameters 1601
_refine_ls_number_reflns 18590
_refine_ls_number_restraints 1848
_refine_ls_restrained_S_all 2.068
_refine_ls_R_factor_all 0.1858
_refine_ls_R_factor_gt 0.1678
_refine_ls_shift/su_max 0.000
_refine_ls_shift/su_mean 0.000
_refine_ls_structure_factor_coef Fsqd
_refine_ls_weighting_details 'w=1/[\s^2^(Fo^2^)+(0.2000P)^2^] where P=(Fo^2^+2Fc^2^)/3'
_refine_ls_weighting_scheme calc
_refine_ls_wR_factor_gt 0.4527
_refine_ls_wR_factor_ref 0.4741
_reflns_Friedel_coverage 0.000
_reflns_number_gt 14448
_reflns_number_total 18590
_reflns_threshold_expression 'I > 2\s(I)'
_cod_data_source_file cm7b01226_si_001.cif
_cod_data_source_block g138
_cod_depositor_comments
;
The following automatic conversions were performed:

'_exptl_absorpt_correction_type' value 'MULTI-SCAN' changed to
'multi-scan' according to
/home/data/users/saulius/crontab/automatic-downloads/rss-feeds/ACS/lib/dictionaries/cif_core.dic
dictionary named 'cif_core.dic' version 2.4.2 from 2011-04-26.

Automatic conversion script
Id: cif_fix_values 4973 2017-02-22 13:04:09Z antanas 

 Adding full bibliography for 4002843.cif.
;
_cod_original_formula_sum 'C144 H157.50 N6 S9'
_cod_database_code 4002843
_shelx_space_group_comment
;
The symmetry employed for this shelxl refinement is uniquely defined
by the following loop, which should always be used as a source of
symmetry information in preference to the above space-group names.
They are only intended as comments.
;
_shelx_estimated_absorpt_t_min 0.401
_shelx_estimated_absorpt_t_max 0.753

loop_
_space_group_symop_operation_xyz
'x, y, z'
'-x, y, -z+1/2'
'x+1/2, y+1/2, z'
'-x+1/2, y+1/2, -z+1/2'
'-x, -y, -z'
'x, -y, z-1/2'
'-x+1/2, -y+1/2, -z'
'x+1/2, -y+1/2, z-1/2'

loop_
_atom_site_label
_atom_site_type_symbol
_atom_site_fract_x
_atom_site_fract_y
_atom_site_fract_z
_atom_site_U_iso_or_equiv
_atom_site_adp_type
_atom_site_occupancy
_atom_site_site_symmetry_order
_atom_site_calc_flag
_atom_site_refinement_flags_posn
_atom_site_refinement_flags_adp
_atom_site_refinement_flags_occupancy
_atom_site_disorder_assembly
_atom_site_disorder_group
S1A S 0.38432(10) 0.56597(7) 0.50487(6) 0.0608(6) Uani 1 1 d . . . . .
S2A S 0.39214(7) 0.34174(6) 0.48834(4) 0.0330(4) Uani 1 1 d . . . . .
S3A S 0.54282(11) 0.52786(9) 0.39352(6) 0.0699(7) Uani 1 1 d . . . . .
N1A N 0.4304(3) 0.5700(2) 0.47851(18) 0.0545(17) Uani 1 1 d . . . . .
N2A N 0.3755(3) 0.5088(2) 0.50615(17) 0.0499(16) Uani 1 1 d . . . . .
C1A C 0.4422(3) 0.5244(3) 0.46967(19) 0.0469(17) Uani 1 1 d . U . . .
C2A C 0.4090(3) 0.4891(3) 0.48574(17) 0.0414(16) Uani 1 1 d . U . . .
C3A C 0.4149(3) 0.4388(2) 0.47866(17) 0.0381(15) Uani 1 1 d . U . . .
C4A C 0.4542(3) 0.4270(3) 0.45727(17) 0.0419(16) Uani 1 1 d . U . . .
H4A H 0.4601 0.3940 0.4524 0.050 Uiso 1 1 calc R U . . .
C5A C 0.4856(3) 0.4616(3) 0.44261(18) 0.0442(16) Uani 1 1 d . U . . .
H5A H 0.5125 0.4507 0.4286 0.053 Uiso 1 1 calc R U . . .
C6A C 0.4805(3) 0.5097(3) 0.44686(18) 0.0442(16) Uani 1 1 d . U . . .
C7A C 0.5103(4) 0.5455(3) 0.4280(2) 0.0527(19) Uani 1 1 d . U . . .
C8A C 0.5183(4) 0.5939(3) 0.4344(2) 0.069(2) Uani 1 1 d . U . . .
H8A H 0.5052 0.6108 0.4531 0.083 Uiso 1 1 calc R U . . .
C9A C 0.5491(5) 0.6156(4) 0.4093(3) 0.078(3) Uani 1 1 d . U . . .
H9A H 0.5572 0.6491 0.4092 0.094 Uiso 1 1 calc R U . . .
C10A C 0.5647(4) 0.5864(4) 0.3871(3) 0.075(2) Uani 1 1 d . U . . .
C11A C 0.3772(3) 0.4034(2) 0.49038(16) 0.0369(15) Uani 1 1 d . U . . .
C12A C 0.3227(3) 0.4106(2) 0.49876(16) 0.0353(14) Uani 1 1 d . U . . .
H12A H 0.3065 0.4414 0.5011 0.042 Uiso 1 1 calc R U . . .
C13A C 0.2945(3) 0.3671(2) 0.50331(15) 0.0321(13) Uani 1 1 d . U . . .
C14A C 0.3261(3) 0.3266(2) 0.49824(14) 0.0292(13) Uani 1 1 d . U . . .
C15A C 0.2936(3) 0.2837(2) 0.49930(14) 0.0286(13) Uani 1 1 d . U . . .
C16A C 0.2371(3) 0.2983(2) 0.50353(14) 0.0297(13) Uani 1 1 d . U . . .
C17A C 0.2342(3) 0.3532(2) 0.50717(15) 0.0328(13) Uani 1 1 d . U . . .
C18A C 0.1934(3) 0.3766(2) 0.47618(16) 0.0328(13) Uani 1 1 d . U . . .
C19A C 0.1763(3) 0.3529(2) 0.44460(17) 0.0370(14) Uani 1 1 d . U . . .
H19A H 0.1872 0.3203 0.4424 0.044 Uiso 1 1 calc R U . . .
C20A C 0.1432(3) 0.3758(3) 0.41585(19) 0.0431(16) Uani 1 1 d . U . . .
H20A H 0.1323 0.3585 0.3943 0.052 Uiso 1 1 calc R U . . .
C21A C 0.1258(4) 0.4233(3) 0.4178(2) 0.0518(17) Uani 1 1 d . U . . .
C22A C 0.1437(4) 0.4473(3) 0.45035(19) 0.0513(18) Uani 1 1 d . U . . .
H22A H 0.1331 0.4800 0.4528 0.062 Uiso 1 1 calc R U . . .
C23A C 0.1760(3) 0.4244(3) 0.47824(19) 0.0455(16) Uani 1 1 d . U . . .
H23A H 0.1872 0.4414 0.4999 0.055 Uiso 1 1 calc R U . . .
C24A C 0.2199(3) 0.3651(2) 0.54423(17) 0.0367(14) Uani 1 1 d . U . . .
C25A C 0.1635(3) 0.3672(3) 0.5490(2) 0.0473(17) Uani 1 1 d . U . . .
H25A H 0.1337 0.3645 0.5290 0.057 Uiso 1 1 calc R U . . .
C26A C 0.1499(4) 0.3730(3) 0.5827(2) 0.061(2) Uani 1 1 d . U . . .
H26A H 0.1110 0.3757 0.5853 0.073 Uiso 1 1 calc R U . . .
C27A C 0.1931(5) 0.3750(4) 0.6131(2) 0.074(2) Uani 1 1 d . U . . .
C28A C 0.2499(4) 0.3733(3) 0.6073(2) 0.059(2) Uani 1 1 d . U . . .
H28A H 0.2802 0.3759 0.6271 0.071 Uiso 1 1 calc R U . . .
C29A C 0.2631(4) 0.3682(3) 0.57390(18) 0.0480(17) Uani 1 1 d . U . . .
H29A H 0.3020 0.3666 0.5710 0.058 Uiso 1 1 calc R U . . .
C30A C 0.3056(3) 0.2348(2) 0.49501(15) 0.0299(14) Uani 1 1 d . U . . .
H30A H 0.3423 0.2248 0.4912 0.036 Uiso 1 1 calc R U . . .
C31A C 0.5913(4) 0.5980(5) 0.3544(2) 0.092(3) Uani 1 1 d D U . . .
H31C H 0.6210 0.6231 0.3610 0.110 Uiso 1 1 calc R U . . .
H31D H 0.6107 0.5688 0.3476 0.110 Uiso 1 1 calc R U . . .
C32A C 0.5509(5) 0.6148(4) 0.3233(2) 0.115(3) Uani 1 1 d D U . . .
H32C H 0.5385 0.6478 0.3281 0.138 Uiso 1 1 calc R U . . .
H32D H 0.5166 0.5939 0.3202 0.138 Uiso 1 1 calc R U . . .
C33A C 0.5750(7) 0.6151(4) 0.2885(2) 0.130(4) Uani 1 1 d D U . . .
H33C H 0.6130 0.6309 0.2930 0.156 Uiso 1 1 calc R U . . .
H33D H 0.5496 0.6348 0.2707 0.156 Uiso 1 1 calc R U . . .
C34A C 0.5812(9) 0.5646(4) 0.2728(3) 0.154(4) Uani 1 1 d D U . . .
H34C H 0.6074 0.5454 0.2904 0.185 Uiso 1 1 calc R U . . .
H34D H 0.5434 0.5487 0.2691 0.185 Uiso 1 1 calc R U . . .
C35A C 0.6032(10) 0.5642(5) 0.2384(4) 0.184(5) Uani 1 1 d D U . . .
H35C H 0.5814 0.5876 0.2217 0.221 Uiso 1 1 calc R U . . .
H35D H 0.6440 0.5739 0.2426 0.221 Uiso 1 1 calc R U . . .
C36A C 0.5973(11) 0.5163(5) 0.2231(4) 0.198(6) Uani 1 1 d D U . . .
H36D H 0.6086 0.4924 0.2418 0.298 Uiso 1 1 calc R U . . .
H36E H 0.6220 0.5133 0.2051 0.298 Uiso 1 1 calc R U . . .
H36F H 0.5574 0.5109 0.2119 0.298 Uiso 1 1 calc R U . . .
C41A C 0.0917(12) 0.4451(7) 0.3844(7) 0.064(3) Uani 0.5 1 d D U P A 1
H41A H 0.0820 0.4195 0.3663 0.077 Uiso 0.5 1 calc R U P A 1
H41B H 0.0554 0.4581 0.3899 0.077 Uiso 0.5 1 calc R U P A 1
C42A C 0.1227(7) 0.4835(5) 0.3697(3) 0.070(3) Uani 0.5 1 d D U P A 1
H42A H 0.1546 0.4691 0.3597 0.085 Uiso 0.5 1 calc R U P A 1
H42B H 0.1395 0.5054 0.3892 0.085 Uiso 0.5 1 calc R U P A 1
C43A C 0.0853(8) 0.5131(4) 0.3406(3) 0.078(3) Uani 0.5 1 d D U P A 1
H43A H 0.1099 0.5367 0.3309 0.093 Uiso 0.5 1 calc R U P A 1
H43B H 0.0570 0.5314 0.3514 0.093 Uiso 0.5 1 calc R U P A 1
C44A C 0.0532(9) 0.4828(4) 0.3095(3) 0.082(4) Uani 0.5 1 d D U P A 1
H44A H 0.0812 0.4624 0.3000 0.098 Uiso 0.5 1 calc R U P A 1
H44B H 0.0260 0.4612 0.3187 0.098 Uiso 0.5 1 calc R U P A 1
C45A C 0.0209(9) 0.5123(4) 0.2797(3) 0.083(4) Uani 0.5 1 d D U P A 1
H45A H -0.0116 0.5288 0.2878 0.100 Uiso 0.5 1 calc R U P A 1
H45B H 0.0464 0.5372 0.2724 0.100 Uiso 0.5 1 calc R U P A 1
C46A C 0.0000 0.4811(5) 0.2500 0.091(4) Uani 1 2 d DS TU P A 1
H46F H -0.0312 0.4603 0.2555 0.109 Uiso 0.5 1 calc R U P A 1
H46T H 0.0312 0.4603 0.2445 0.109 Uiso 0.5 1 calc R U P A 1
C41' C 0.0866(12) 0.4485(5) 0.3875(6) 0.065(3) Uani 0.5 1 d D U P A 2
C42' C 0.0842(9) 0.5012(5) 0.3863(4) 0.074(3) Uani 0.5 1 d D U P A 2
H42O H 0.1236 0.5138 0.3885 0.089 Uiso 0.5 1 calc R U P A 2
H42P H 0.0683 0.5129 0.4071 0.089 Uiso 0.5 1 calc R U P A 2
C43' C 0.0480(10) 0.5215(5) 0.3523(4) 0.085(3) Uani 0.5 1 d D U P A 2
H43X H 0.0103 0.5052 0.3483 0.102 Uiso 0.5 1 calc R U P A 2
H43Y H 0.0670 0.5136 0.3319 0.102 Uiso 0.5 1 calc R U P A 2
C44' C 0.0383(11) 0.5764(5) 0.3530(5) 0.110(5) Uani 0.5 1 d D U P A 2
H44X H 0.0198 0.5843 0.3736 0.132 Uiso 0.5 1 calc R U P A 2
H44Y H 0.0760 0.5927 0.3566 0.132 Uiso 0.5 1 calc R U P A 2
C45' C 0.0022(12) 0.5958(6) 0.3200(5) 0.129(6) Uani 0.5 1 d D U P A 2
H45X H 0.0221 0.5909 0.2995 0.154 Uiso 0.5 1 calc R U P A 2
H45Y H -0.0346 0.5782 0.3152 0.154 Uiso 0.5 1 calc R U P A 2
C46' C -0.0087(13) 0.6467(6) 0.3239(7) 0.141(7) Uani 0.5 1 d D U P A 2
H46A H -0.0066 0.6543 0.3491 0.212 Uiso 0.5 1 calc R U P A 2
H46B H -0.0469 0.6546 0.3108 0.212 Uiso 0.5 1 calc R U P A 2
H46C H 0.0200 0.6655 0.3142 0.212 Uiso 0.5 1 calc R U P A 2
C51A C 0.1792(6) 0.3773(5) 0.6511(2) 0.110(3) Uani 1 1 d D U . . .
H51C H 0.1514 0.4038 0.6516 0.132 Uiso 1 1 calc R U . . .
H51D H 0.1594 0.3470 0.6553 0.132 Uiso 1 1 calc R U . . .
C52A C 0.2260(6) 0.3843(6) 0.6812(3) 0.166(4) Uani 1 1 d D U . . .
H52C H 0.2471 0.4139 0.6771 0.199 Uiso 1 1 calc R U . . .
H52D H 0.2529 0.3569 0.6820 0.199 Uiso 1 1 calc R U . . .
C53A C 0.2066(9) 0.3884(5) 0.7174(3) 0.190(5) Uani 1 1 d D U . . .
H53A H 0.2297 0.3660 0.7343 0.228 Uiso 1 1 calc R U . . .
H53B H 0.1662 0.3780 0.7146 0.228 Uiso 1 1 calc R U . . .
C54A C 0.2119(11) 0.4395(5) 0.7334(4) 0.197(5) Uani 1 1 d D U . . .
H54C H 0.2514 0.4512 0.7339 0.236 Uiso 1 1 calc R U . . .
H54D H 0.1857 0.4612 0.7177 0.236 Uiso 1 1 calc R U . . .
C55A C 0.1984(12) 0.4427(5) 0.7702(4) 0.207(6) Uani 1 1 d D U . . .
H55A H 0.1586 0.4320 0.7701 0.248 Uiso 1 1 calc R U . . .
H55B H 0.2244 0.4213 0.7863 0.248 Uiso 1 1 calc R U . . .
C56A C 0.2052(12) 0.4919(6) 0.7830(4) 0.218(7) Uani 1 1 d D U . . .
H56A H 0.2258 0.5106 0.7675 0.326 Uiso 1 1 calc R U . . .
H56B H 0.2270 0.4920 0.8073 0.326 Uiso 1 1 calc R U . . .
H56C H 0.1674 0.5062 0.7829 0.326 Uiso 1 1 calc R U . . .
S1B S 0.30129(8) 0.37330(7) 0.40837(4) 0.0457(5) Uani 1 1 d . . . . .
S2B S 0.16552(7) 0.36983(7) 0.31487(4) 0.0398(5) Uani 1 1 d . . . . .
S3B S 0.48529(10) 0.33917(9) 0.39181(6) 0.0637(6) Uani 1 1 d . . . . .
N1B N 0.3640(3) 0.3757(2) 0.39815(15) 0.0423(14) Uani 1 1 d . . . . .
N2B N 0.2614(3) 0.3745(2) 0.36928(14) 0.0410(14) Uani 1 1 d . . . . .
C1B C 0.3567(3) 0.3783(3) 0.36268(17) 0.0382(15) Uani 1 1 d . U . . .
C2B C 0.2972(3) 0.3776(3) 0.34634(16) 0.0346(14) Uani 1 1 d . U . . .
C3B C 0.2806(3) 0.3787(3) 0.30785(17) 0.0373(14) Uani 1 1 d . U . . .
C4B C 0.3254(3) 0.3850(3) 0.28950(18) 0.0435(16) Uani 1 1 d . U . . .
H4B H 0.3168 0.3888 0.2644 0.052 Uiso 1 1 calc R U . . .
C5B C 0.3837(3) 0.3858(3) 0.30638(19) 0.0475(17) Uani 1 1 d . U . . .
H5B H 0.4119 0.3893 0.2917 0.057 Uiso 1 1 calc R U . . .
C6B C 0.4021(3) 0.3820(3) 0.34207(18) 0.0454(16) Uani 1 1 d . U . . .
C7B C 0.4614(3) 0.3783(3) 0.35869(19) 0.0488(18) Uani 1 1 d . U . . .
C8B C 0.5101(2) 0.3998(3) 0.35042(15) 0.0400(16) Uani 1 1 d . U . . .
H8B H 0.5077 0.4216 0.3311 0.048 Uiso 1 1 calc R U . . .
C9B C 0.5617(4) 0.3887(4) 0.3709(2) 0.068(2) Uani 1 1 d . U . . .
H9B H 0.5972 0.4030 0.3684 0.082 Uiso 1 1 calc R U . . .
C10B C 0.5554(4) 0.3555(4) 0.3944(2) 0.074(2) Uani 1 1 d . U . . .
C11B C 0.2221(3) 0.3730(3) 0.29091(16) 0.0341(14) Uani 1 1 d . U . . .
C12B C 0.2021(3) 0.3664(3) 0.25466(16) 0.0356(15) Uani 1 1 d . U . . .
H12B H 0.2260 0.3660 0.2371 0.043 Uiso 1 1 calc R U . . .
C13B C 0.1437(3) 0.3606(3) 0.24723(17) 0.0406(15) Uani 1 1 d . U . . .
C14B C 0.1172(3) 0.3608(3) 0.27644(17) 0.0396(15) Uani 1 1 d . U . . .
C15B C 0.0561(3) 0.3542(3) 0.26712(17) 0.0425(15) Uani 1 1 d . U . . .
C16B C 0.0431(3) 0.3513(3) 0.22962(16) 0.0398(15) Uani 1 1 d . U . . .
C17B C 0.0982(3) 0.3499(3) 0.21376(16) 0.0379(14) Uani 1 1 d . U . . .
C18B C 0.1103(3) 0.3001(3) 0.20175(16) 0.0385(15) Uani 1 1 d . U . . .
C19B C 0.1540(3) 0.2918(3) 0.18102(17) 0.0438(16) Uani 1 1 d . U . . .
H19B H 0.1726 0.3186 0.1726 0.053 Uiso 1 1 calc R U . . .
C20B C 0.1695(3) 0.2466(3) 0.1731(2) 0.0481(17) Uani 1 1 d . U . . .
H20B H 0.1980 0.2430 0.1587 0.058 Uiso 1 1 calc R U . . .
C21B C 0.1458(4) 0.2054(3) 0.1849(2) 0.0576(18) Uani 1 1 d . U . . .
C22B C 0.1036(4) 0.2116(3) 0.2053(2) 0.0551(19) Uani 1 1 d . U . . .
H22B H 0.0864 0.1842 0.2140 0.066 Uiso 1 1 calc R U . . .
C23B C 0.0859(3) 0.2576(3) 0.21311(19) 0.0470(17) Uani 1 1 d . U . . .
H23B H 0.0562 0.2606 0.2267 0.056 Uiso 1 1 calc R U . . .
C24B C 0.0965(3) 0.3876(3) 0.18384(18) 0.0430(15) Uani 1 1 d . U . . .
C25B C 0.0705(3) 0.3772(3) 0.14944(18) 0.0485(17) Uani 1 1 d . U . . .
H25B H 0.0550 0.3460 0.1439 0.058 Uiso 1 1 calc R U . . .
C26B C 0.0668(4) 0.4122(4) 0.1226(2) 0.066(2) Uani 1 1 d . U . . .
H26B H 0.0476 0.4042 0.0993 0.079 Uiso 1 1 calc R U . . .
C27B C 0.0892(5) 0.4566(4) 0.1283(3) 0.086(3) Uani 1 1 d . U . . .
C28B C 0.1132(4) 0.4684(4) 0.1641(3) 0.077(2) Uani 1 1 d . U . . .
H28B H 0.1259 0.5002 0.1701 0.093 Uiso 1 1 calc R U . . .
C29B C 0.1179(4) 0.4334(3) 0.1903(2) 0.0584(19) Uani 1 1 d . U . . .
H29B H 0.1367 0.4413 0.2137 0.070 Uiso 1 1 calc R U . . .
C30B C 0.0127(3) 0.3530(3) 0.28786(17) 0.0405(16) Uani 1 1 d . U . . .
H30B H 0.0216 0.3532 0.3131 0.049 Uiso 1 1 calc R U . . .
C31B C 0.5999(3) 0.3313(5) 0.4225(3) 0.095(3) Uani 1 1 d D U . . .
H31X H 0.5930 0.3419 0.4462 0.113 Uiso 1 1 calc R U . . .
H31Y H 0.5930 0.2961 0.4210 0.113 Uiso 1 1 calc R U . . .
C32B C 0.6604(3) 0.3396(4) 0.4211(3) 0.108(3) Uani 1 1 d D U . . .
H32O H 0.6691 0.3741 0.4254 0.129 Uiso 1 1 calc R U . . .
H32P H 0.6673 0.3318 0.3969 0.129 Uiso 1 1 calc R U . . .
C33B C 0.7012(3) 0.3096(5) 0.4482(3) 0.128(4) Uani 1 1 d D U . . .
H33X H 0.6949 0.2751 0.4423 0.153 Uiso 1 1 calc R U . . .
H33Y H 0.6913 0.3148 0.4721 0.153 Uiso 1 1 calc R U . . .
C34B C 0.7651(3) 0.3213(6) 0.4500(3) 0.135(4) Uani 1 1 d D U . . .
H34X H 0.7716 0.3556 0.4564 0.162 Uiso 1 1 calc R U . . .
H34Y H 0.7878 0.3018 0.4691 0.162 Uiso 1 1 calc R U . . .
C35B C 0.7865(4) 0.3118(7) 0.4160(3) 0.133(4) Uani 1 1 d D U . . .
H35X H 0.7749 0.2791 0.4072 0.160 Uiso 1 1 calc R U . . .
H35Y H 0.7694 0.3354 0.3977 0.160 Uiso 1 1 calc R U . . .
C36B C 0.8483(4) 0.3158(7) 0.4217(4) 0.144(5) Uani 1 1 d D U . . .
H36A H 0.8594 0.3496 0.4261 0.216 Uiso 1 1 calc R U . . .
H36B H 0.8625 0.3043 0.4006 0.216 Uiso 1 1 calc R U . . .
H36C H 0.8649 0.2963 0.4423 0.216 Uiso 1 1 calc R U . . .
C41B C 0.1727(8) 0.1576(6) 0.1805(5) 0.061(3) Uani 0.5 1 d D U P B 1
H41E H 0.2110 0.1630 0.1743 0.073 Uiso 0.5 1 calc R U P B 1
H41F H 0.1783 0.1404 0.2036 0.073 Uiso 0.5 1 calc R U P B 1
C42B C 0.1396(7) 0.1267(5) 0.1534(5) 0.071(3) Uani 0.5 1 d D U P B 1
H42E H 0.1304 0.1451 0.1309 0.086 Uiso 0.5 1 calc R U P B 1
H42F H 0.1030 0.1183 0.1609 0.086 Uiso 0.5 1 calc R U P B 1
C43B C 0.1704(7) 0.0801(5) 0.1463(5) 0.076(3) Uani 0.5 1 d D U P B 1
H43E H 0.1799 0.0620 0.1689 0.091 Uiso 0.5 1 calc R U P B 1
H43F H 0.2068 0.0886 0.1386 0.091 Uiso 0.5 1 calc R U P B 1
C44B C 0.1358(7) 0.0470(6) 0.1180(5) 0.086(3) Uani 0.5 1 d D U P B 1
H44C H 0.0991 0.0389 0.1255 0.103 Uiso 0.5 1 calc R U P B 1
H44D H 0.1269 0.0649 0.0952 0.103 Uiso 0.5 1 calc R U P B 1
C45B C 0.1658(9) 0.0012(5) 0.1117(6) 0.089(4) Uani 0.5 1 d D U P B 1
H45C H 0.1849 -0.0122 0.1348 0.106 Uiso 0.5 1 calc R U P B 1
H45D H 0.1374 -0.0226 0.1002 0.106 Uiso 0.5 1 calc R U P B 1
C46B C 0.2079(10) 0.0099(10) 0.0892(8) 0.092(4) Uani 0.5 1 d D U P B 1
H46O H 0.2131 0.0447 0.0867 0.139 Uiso 0.5 1 calc R U P B 1
H46P H 0.1947 -0.0042 0.0656 0.139 Uiso 0.5 1 calc R U P B 1
H46W H 0.2444 -0.0048 0.0999 0.139 Uiso 0.5 1 calc R U P B 1
C41" C 0.1517(8) 0.1535(6) 0.1709(6) 0.069(3) Uani 0.5 1 d D U P B 2
H41G H 0.1863 0.1540 0.1597 0.082 Uiso 0.5 1 calc R U P B 2
H41H H 0.1612 0.1331 0.1924 0.082 Uiso 0.5 1 calc R U P B 2
C42" C 0.1089(6) 0.1264(6) 0.1464(5) 0.075(3) Uani 0.5 1 d D U P B 2
H42G H 0.1019 0.1430 0.1231 0.090 Uiso 0.5 1 calc R U P B 2
H42H H 0.0725 0.1264 0.1557 0.090 Uiso 0.5 1 calc R U P B 2
C43" C 0.1261(8) 0.0741(5) 0.1407(5) 0.081(3) Uani 0.5 1 d D U P B 2
H43G H 0.0914 0.0557 0.1306 0.097 Uiso 0.5 1 calc R U P B 2
H43H H 0.1418 0.0598 0.1642 0.097 Uiso 0.5 1 calc R U P B 2
C44" C 0.1707(8) 0.0682(5) 0.1160(5) 0.087(3) Uani 0.5 1 d D U P B 2
H44E H 0.1571 0.0857 0.0935 0.104 Uiso 0.5 1 calc R U P B 2
H44F H 0.2070 0.0834 0.1275 0.104 Uiso 0.5 1 calc R U P B 2
C45" C 0.1825(9) 0.0170(6) 0.1074(7) 0.091(4) Uani 0.5 1 d D U P B 2
H45E H 0.1928 -0.0017 0.1297 0.109 Uiso 0.5 1 calc R U P B 2
H45F H 0.1477 0.0025 0.0933 0.109 Uiso 0.5 1 calc R U P B 2
C46" C 0.2289(10) 0.0148(8) 0.0873(8) 0.092(4) Uani 0.5 1 d D U P B 2
H46G H 0.2206 0.0363 0.0667 0.138 Uiso 0.5 1 calc R U P B 2
H46H H 0.2330 -0.0183 0.0792 0.138 Uiso 0.5 1 calc R U P B 2
H46I H 0.2646 0.0248 0.1026 0.138 Uiso 0.5 1 calc R U P B 2
C51B C 0.0869(6) 0.4959(5) 0.1007(3) 0.126(4) Uani 1 1 d D U . . .
H51E H 0.0895 0.5272 0.1133 0.151 Uiso 1 1 calc R U . . .
H51F H 0.1215 0.4929 0.0896 0.151 Uiso 1 1 calc R U . . .
C52B C 0.0373(6) 0.4979(5) 0.0720(4) 0.180(5) Uani 1 1 d D U . . .
H52A H 0.0027 0.5046 0.0824 0.216 Uiso 1 1 calc R U . . .
H52B H 0.0322 0.4660 0.0604 0.216 Uiso 1 1 calc R U . . .
C53B C 0.0418(6) 0.5361(7) 0.0435(4) 0.201(5) Uani 1 1 d D U . . .
H53C H 0.0556 0.5203 0.0234 0.241 Uiso 1 1 calc R U . . .
H53D H 0.0708 0.5602 0.0537 0.241 Uiso 1 1 calc R U . . .
C54B C -0.0148(7) 0.5625(8) 0.0292(5) 0.235(6) Uani 1 1 d D U . . .
H54E H -0.0463 0.5387 0.0253 0.281 Uiso 1 1 calc R U . . .
H54F H -0.0228 0.5856 0.0475 0.281 Uiso 1 1 calc R U . . .
C55B C -0.0143(8) 0.5893(9) -0.0048(5) 0.254(7) Uani 1 1 d D U . . .
H55O H 0.0181 0.6122 -0.0017 0.305 Uiso 1 1 calc R U . . .
H55P H -0.0091 0.5663 -0.0238 0.305 Uiso 1 1 calc R U . . .
C56B C -0.0676(9) 0.6152(9) -0.0151(6) 0.264(8) Uani 1 1 d D U . . .
H56D H -0.0822 0.6252 0.0062 0.396 Uiso 1 1 calc R U . . .
H56E H -0.0957 0.5943 -0.0296 0.396 Uiso 1 1 calc R U . . .
H56F H -0.0609 0.6437 -0.0290 0.396 Uiso 1 1 calc R U . . .
S1C S 0.29440(7) 0.25054(7) 0.41097(4) 0.0400(5) Uani 1 1 d . . . . .
S2C S 0.37300(7) 0.26139(7) 0.31627(4) 0.0382(5) Uani 1 1 d . . . . .
S3C S 0.10688(7) 0.24300(7) 0.40881(4) 0.0416(5) Uani 1 1 d . . . . .
N1C N 0.2261(2) 0.2484(2) 0.40192(14) 0.0365(13) Uani 1 1 d . . . . .
N2C N 0.3110(2) 0.2531(2) 0.37182(13) 0.0353(13) Uani 1 1 d . . . . .
C1C C 0.2108(3) 0.2489(2) 0.36650(16) 0.0307(13) Uani 1 1 d . U . . .
C2C C 0.2600(3) 0.2513(2) 0.34864(16) 0.0309(13) Uani 1 1 d . U . . .
C3C C 0.2542(3) 0.2523(2) 0.31117(16) 0.0338(14) Uani 1 1 d . U . . .
C4C C 0.1980(3) 0.2480(3) 0.29276(17) 0.0416(16) Uani 1 1 d . U . . .
H4C H 0.1917 0.2473 0.2675 0.050 Uiso 1 1 calc R U . . .
C5C C 0.1507(3) 0.2447(3) 0.31001(17) 0.0428(16) Uani 1 1 d . U . . .
H5C H 0.1140 0.2413 0.2957 0.051 Uiso 1 1 calc R U . . .
C6C C 0.1541(3) 0.2461(2) 0.34663(16) 0.0337(14) Uani 1 1 d . U . . .
C7C C 0.1035(3) 0.2459(2) 0.36344(16) 0.0334(14) Uani 1 1 d . U . . .
C8C C 0.0473(3) 0.2487(3) 0.3466(2) 0.0459(17) Uani 1 1 d . U . . .
H8C H 0.0362 0.2504 0.3215 0.055 Uiso 1 1 calc R U . . .
C9C C 0.0075(3) 0.2489(3) 0.3707(2) 0.0482(17) Uani 1 1 d . U . . .
H9C H -0.0327 0.2508 0.3631 0.058 Uiso 1 1 calc R U . . .
C10C C 0.0332(3) 0.2461(3) 0.4057(2) 0.0473(17) Uani 1 1 d . U . . .
C11C C 0.3032(3) 0.2583(3) 0.29290(16) 0.0371(15) Uani 1 1 d . U . . .
C12C C 0.3008(3) 0.2637(3) 0.25635(16) 0.0348(14) Uani 1 1 d . U . . .
H12C H 0.2665 0.2634 0.2392 0.042 Uiso 1 1 calc R U . . .
C13C C 0.3554(3) 0.2696(3) 0.24836(16) 0.0348(14) Uani 1 1 d . U . . .
C14C C 0.3981(3) 0.2692(3) 0.27740(16) 0.0352(14) Uani 1 1 d . U . . .
C15C C 0.4542(3) 0.2756(3) 0.26765(16) 0.0355(14) Uani 1 1 d . U . . .
C16C C 0.4453(3) 0.2778(3) 0.23012(16) 0.0347(14) Uani 1 1 d . U . . .
C17C C 0.3806(3) 0.2791(2) 0.21434(15) 0.0320(13) Uani 1 1 d . U . . .
C18C C 0.3658(3) 0.2419(2) 0.18469(17) 0.0358(14) Uani 1 1 d . U . . .
C19C C 0.3774(3) 0.2505(3) 0.15151(18) 0.0468(17) Uani 1 1 d . U . . .
H19C H 0.3926 0.2809 0.1464 0.056 Uiso 1 1 calc R U . . .
C20C C 0.3674(4) 0.2156(3) 0.1249(2) 0.064(2) Uani 1 1 d . U . . .
H20C H 0.3769 0.2222 0.1022 0.077 Uiso 1 1 calc R U . . .
C21C C 0.3441(5) 0.1719(4) 0.1308(2) 0.080(2) Uani 1 1 d . U . . .
C22C C 0.3319(4) 0.1625(3) 0.1647(2) 0.070(2) Uani 1 1 d . U . . .
H22C H 0.3170 0.1319 0.1695 0.084 Uiso 1 1 calc R U . . .
C23C C 0.3414(3) 0.1972(3) 0.1914(2) 0.0501(17) Uani 1 1 d . U . . .
H23C H 0.3314 0.1909 0.2140 0.060 Uiso 1 1 calc R U . . .
C24C C 0.3606(3) 0.3294(3) 0.20181(16) 0.0365(14) Uani 1 1 d . U . . .
C25C C 0.3947(3) 0.3700(3) 0.21018(19) 0.0464(17) Uani 1 1 d . U . . .
H25C H 0.4332 0.3670 0.2221 0.056 Uiso 1 1 calc R U . . .
C26C C 0.3704(4) 0.4169(3) 0.2004(2) 0.0551(18) Uani 1 1 d . U . . .
H26C H 0.3938 0.4446 0.2055 0.066 Uiso 1 1 calc R U . . .
C27C C 0.3155(4) 0.4225(3) 0.1840(2) 0.0555(18) Uani 1 1 d . U . . .
C28C C 0.2833(4) 0.3818(3) 0.1756(2) 0.0493(17) Uani 1 1 d . U . . .
H28C H 0.2449 0.3853 0.1636 0.059 Uiso 1 1 calc R U . . .
C29C C 0.3042(3) 0.3360(3) 0.18363(18) 0.0437(16) Uani 1 1 d . U . . .
H29C H 0.2804 0.3089 0.1769 0.052 Uiso 1 1 calc R U . . .
C30C C 0.5090(3) 0.2775(3) 0.28785(16) 0.0353(15) Uani 1 1 d . U . . .
H30C H 0.5147 0.2786 0.3131 0.042 Uiso 1 1 calc R U . . .
C31C C 0.0056(12) 0.2364(9) 0.4366(5) 0.069(3) Uani 0.5 1 d D U P C 1
H31E H -0.0364 0.2385 0.4290 0.083 Uiso 0.5 1 calc R U P C 1
H31F H 0.0147 0.2029 0.4447 0.083 Uiso 0.5 1 calc R U P C 1
C32C C 0.0225(9) 0.2688(8) 0.4669(4) 0.085(3) Uani 0.5 1 d D U P C 1
H32E H 0.0104 0.3020 0.4594 0.101 Uiso 0.5 1 calc R U P C 1
H32F H 0.0648 0.2688 0.4733 0.101 Uiso 0.5 1 calc R U P C 1
C33C C -0.0029(8) 0.2556(9) 0.4999(4) 0.090(3) Uani 0.5 1 d D U P C 1
H33E H -0.0042 0.2200 0.5017 0.108 Uiso 0.5 1 calc R U P C 1
H33F H -0.0428 0.2675 0.4966 0.108 Uiso 0.5 1 calc R U P C 1
C34C C 0.0304(9) 0.2759(12) 0.5351(4) 0.105(4) Uani 0.5 1 d D U P C 1
H34E H 0.0666 0.2576 0.5417 0.126 Uiso 0.5 1 calc R U P C 1
H34F H 0.0405 0.3098 0.5314 0.126 Uiso 0.5 1 calc R U P C 1
C35C C -0.0019(9) 0.2736(13) 0.5654(4) 0.110(4) Uani 0.5 1 d D U P C 1
H35E H -0.0297 0.3004 0.5635 0.132 Uiso 0.5 1 calc R U P C 1
H35F H -0.0234 0.2429 0.5644 0.132 Uiso 0.5 1 calc R U P C 1
C36C C 0.0372(11) 0.2767(13) 0.5991(4) 0.118(5) Uani 0.5 1 d D U P C 1
H36G H 0.0461 0.2443 0.6085 0.177 Uiso 0.5 1 calc R U P C 1
H36H H 0.0193 0.2953 0.6160 0.177 Uiso 0.5 1 calc R U P C 1
H36I H 0.0725 0.2928 0.5954 0.177 Uiso 0.5 1 calc R U P C 1
C31" C 0.0030(11) 0.2494(9) 0.4375(4) 0.067(3) Uani 0.5 1 d D U P C 2
H31G H -0.0290 0.2726 0.4314 0.081 Uiso 0.5 1 calc R U P C 2
H31H H -0.0143 0.2176 0.4405 0.081 Uiso 0.5 1 calc R U P C 2
C32" C 0.0355(8) 0.2636(11) 0.4721(4) 0.083(3) Uani 0.5 1 d D U P C 2
H32G H 0.0657 0.2866 0.4683 0.099 Uiso 0.5 1 calc R U P C 2
H32H H 0.0548 0.2347 0.4839 0.099 Uiso 0.5 1 calc R U P C 2
C33" C -0.0007(8) 0.2867(9) 0.4972(4) 0.101(3) Uani 0.5 1 d D U P C 2
H33G H -0.0359 0.2674 0.4965 0.121 Uiso 0.5 1 calc R U P C 2
H33H H -0.0123 0.3193 0.4882 0.121 Uiso 0.5 1 calc R U P C 2
C34" C 0.0299(8) 0.2909(12) 0.5363(4) 0.106(4) Uani 0.5 1 d D U P C 2
H34G H 0.0579 0.2643 0.5414 0.127 Uiso 0.5 1 calc R U P C 2
H34H H 0.0516 0.3215 0.5392 0.127 Uiso 0.5 1 calc R U P C 2
C35" C -0.0095(9) 0.2893(12) 0.5629(4) 0.111(4) Uani 0.5 1 d D U P C 2
H35G H -0.0433 0.3099 0.5546 0.133 Uiso 0.5 1 calc R U P C 2
H35H H -0.0229 0.2559 0.5651 0.133 Uiso 0.5 1 calc R U P C 2
C36" C 0.0198(12) 0.3062(11) 0.5972(4) 0.111(5) Uani 0.5 1 d D U P C 2
H36J H 0.0569 0.3199 0.5947 0.166 Uiso 0.5 1 calc R U P C 2
H36K H 0.0257 0.2792 0.6139 0.166 Uiso 0.5 1 calc R U P C 2
H36L H -0.0035 0.3309 0.6062 0.166 Uiso 0.5 1 calc R U P C 2
C41C C 0.3410(5) 0.1320(4) 0.1032(3) 0.122(4) Uani 1 1 d D U . . .
H41C H 0.3795 0.1265 0.0974 0.147 Uiso 1 1 calc R U . . .
H41D H 0.3283 0.1018 0.1132 0.147 Uiso 1 1 calc R U . . .
C42C C 0.3011(5) 0.1447(6) 0.0709(3) 0.161(5) Uani 1 1 d D U . . .
H42X H 0.2972 0.1169 0.0544 0.194 Uiso 1 1 calc R U . . .
H42Y H 0.3173 0.1718 0.0590 0.194 Uiso 1 1 calc R U . . .
C43C C 0.2416(6) 0.1589(7) 0.0777(3) 0.182(5) Uani 1 1 d D U . . .
H43C H 0.2456 0.1874 0.0935 0.218 Uiso 1 1 calc R U . . .
H43D H 0.2264 0.1322 0.0906 0.218 Uiso 1 1 calc R U . . .
C44C C 0.1977(6) 0.1705(8) 0.0439(3) 0.199(6) Uani 1 1 d D U . . .
H44G H 0.2102 0.1999 0.0327 0.238 Uiso 1 1 calc R U . . .
H44H H 0.1971 0.1437 0.0267 0.238 Uiso 1 1 calc R U . . .
C45C C 0.1384(6) 0.1783(9) 0.0512(4) 0.208(6) Uani 1 1 d D U . . .
H45G H 0.1245 0.1484 0.0610 0.249 Uiso 1 1 calc R U . . .
H45H H 0.1390 0.2041 0.0692 0.249 Uiso 1 1 calc R U . . .
C46C C 0.1002(7) 0.1917(8) 0.0189(5) 0.216(7) Uani 1 1 d D U . . .
H46X H 0.0998 0.2268 0.0164 0.323 Uiso 1 1 calc R U . . .
H46Y H 0.0615 0.1803 0.0200 0.323 Uiso 1 1 calc R U . . .
H46Z H 0.1135 0.1771 -0.0016 0.323 Uiso 1 1 calc R U . . .
C51C C 0.2878(5) 0.4717(4) 0.1719(2) 0.081(2) Uani 1 1 d D U . . .
H51G H 0.2461 0.4684 0.1711 0.097 Uiso 1 1 calc R U . . .
H51H H 0.3019 0.4954 0.1907 0.097 Uiso 1 1 calc R U . . .
C52C C 0.2962(6) 0.4924(4) 0.1379(2) 0.122(3) Uani 1 1 d D U . . .
H52E H 0.3378 0.4944 0.1377 0.147 Uiso 1 1 calc R U . . .
H52F H 0.2810 0.5257 0.1363 0.147 Uiso 1 1 calc R U . . .
C53C C 0.2677(7) 0.4644(4) 0.1050(2) 0.138(4) Uani 1 1 d D U . . .
H53E H 0.2269 0.4594 0.1064 0.166 Uiso 1 1 calc R U . . .
H53F H 0.2859 0.4322 0.1053 0.166 Uiso 1 1 calc R U . . .
C54C C 0.2715(6) 0.4891(4) 0.0692(2) 0.133(4) Uani 1 1 d D U . . .
H54G H 0.2505 0.5200 0.0680 0.159 Uiso 1 1 calc R U . . .
H54H H 0.3121 0.4966 0.0686 0.159 Uiso 1 1 calc R U . . .
C55C C 0.2480(6) 0.4597(5) 0.0371(3) 0.152(4) Uani 1 1 d D U . . .
H55W H 0.2584 0.4747 0.0156 0.182 Uiso 1 1 calc R U . . .
H55Z H 0.2648 0.4270 0.0396 0.182 Uiso 1 1 calc R U . . .
C56C C 0.1863(6) 0.4564(7) 0.0332(5) 0.170(5) Uani 1 1 d D U . . .
H56G H 0.1760 0.4404 0.0541 0.254 Uiso 1 1 calc R U . . .
H56H H 0.1713 0.4378 0.0117 0.254 Uiso 1 1 calc R U . . .
H56I H 0.1698 0.4888 0.0310 0.254 Uiso 1 1 calc R U . . .

loop_
_atom_site_aniso_label
_atom_site_aniso_U_11
_atom_site_aniso_U_22
_atom_site_aniso_U_33
_atom_site_aniso_U_23
_atom_site_aniso_U_13
_atom_site_aniso_U_12
S1A 0.0637(15) 0.0368(11) 0.0857(14) -0.0111(10) 0.0242(11) -0.0088(10)
S2A 0.0309(9) 0.0312(8) 0.0392(8) -0.0004(6) 0.0128(7) -0.0092(7)
S3A 0.0695(16) 0.0681(14) 0.0798(15) 0.0089(11) 0.0341(12) -0.0216(13)
N1A 0.059(4) 0.034(3) 0.072(4) -0.007(3) 0.015(3) -0.017(3)
N2A 0.055(4) 0.031(3) 0.067(4) -0.008(3) 0.017(3) -0.007(3)
C1A 0.051(4) 0.038(4) 0.049(3) 0.000(3) 0.001(3) -0.017(3)
C2A 0.044(4) 0.033(3) 0.046(3) 0.000(3) 0.007(3) -0.017(3)
C3A 0.043(4) 0.033(3) 0.040(3) -0.001(3) 0.010(3) -0.013(3)
C4A 0.046(4) 0.033(3) 0.047(3) -0.003(3) 0.008(3) -0.013(3)
C5A 0.045(4) 0.045(4) 0.045(3) -0.004(3) 0.013(3) -0.016(3)
C6A 0.042(4) 0.042(3) 0.048(3) 0.003(3) 0.006(3) -0.017(3)
C7A 0.047(4) 0.050(4) 0.059(4) 0.006(3) 0.002(3) -0.028(4)
C8A 0.071(5) 0.059(4) 0.077(5) 0.011(4) 0.011(4) -0.037(4)
C9A 0.079(6) 0.074(5) 0.084(5) 0.015(4) 0.016(4) -0.040(5)
C10A 0.061(5) 0.084(6) 0.082(5) 0.016(4) 0.021(4) -0.042(5)
C11A 0.046(4) 0.028(3) 0.037(3) -0.001(2) 0.007(3) -0.010(3)
C12A 0.036(3) 0.032(3) 0.040(3) -0.002(3) 0.012(3) -0.007(3)
C13A 0.034(3) 0.033(3) 0.032(3) -0.001(2) 0.013(2) -0.011(3)
C14A 0.028(3) 0.031(3) 0.030(3) 0.001(2) 0.010(2) -0.006(3)
C15A 0.029(3) 0.033(3) 0.026(2) 0.002(2) 0.009(2) -0.007(3)
C16A 0.035(3) 0.031(3) 0.026(3) -0.004(2) 0.014(2) -0.005(3)
C17A 0.036(3) 0.030(3) 0.035(3) -0.002(2) 0.015(2) -0.003(3)
C18A 0.034(3) 0.028(3) 0.039(3) 0.002(2) 0.016(2) -0.004(3)
C19A 0.033(3) 0.031(3) 0.049(3) -0.001(3) 0.013(3) -0.004(3)
C20A 0.039(4) 0.045(4) 0.046(3) 0.000(3) 0.010(3) -0.009(3)
C21A 0.057(4) 0.045(3) 0.054(3) 0.005(3) 0.012(3) 0.001(3)
C22A 0.060(4) 0.037(3) 0.057(4) 0.002(3) 0.012(3) 0.007(4)
C23A 0.055(4) 0.034(3) 0.050(3) -0.005(3) 0.016(3) 0.001(3)
C24A 0.042(4) 0.034(3) 0.039(3) -0.005(2) 0.022(3) -0.004(3)
C25A 0.044(4) 0.048(4) 0.055(4) -0.002(3) 0.025(3) 0.002(3)
C26A 0.061(5) 0.074(5) 0.057(4) -0.003(4) 0.032(4) 0.003(4)
C27A 0.097(5) 0.086(5) 0.048(4) -0.007(4) 0.036(4) -0.006(5)
C28A 0.071(5) 0.068(5) 0.044(4) -0.013(3) 0.023(3) -0.012(4)
C29A 0.051(4) 0.052(4) 0.044(3) -0.009(3) 0.018(3) -0.014(4)
C30A 0.026(3) 0.035(3) 0.032(3) -0.001(2) 0.015(2) -0.005(3)
C31A 0.085(6) 0.105(6) 0.093(5) 0.021(5) 0.036(5) -0.040(5)
C32A 0.147(8) 0.108(7) 0.097(6) 0.019(5) 0.040(6) -0.010(7)
C33A 0.192(9) 0.103(7) 0.104(7) 0.029(6) 0.053(7) 0.007(7)
C34A 0.232(10) 0.113(8) 0.127(8) 0.022(7) 0.058(8) 0.010(8)
C35A 0.270(12) 0.127(9) 0.158(9) 0.020(8) 0.044(9) 0.021(10)
C36A 0.291(14) 0.138(11) 0.172(11) 0.018(10) 0.054(11) 0.030(12)
C41A 0.073(6) 0.047(5) 0.069(5) 0.007(5) 0.003(5) 0.003(5)
C42A 0.086(6) 0.049(5) 0.072(6) 0.009(5) 0.001(5) -0.004(6)
C43A 0.092(7) 0.054(6) 0.081(6) 0.021(5) -0.002(6) 0.000(6)
C44A 0.093(8) 0.056(6) 0.087(7) 0.031(6) -0.010(6) 0.002(6)
C45A 0.097(9) 0.061(7) 0.082(8) 0.025(6) -0.013(7) 0.005(7)
C46A 0.107(10) 0.070(8) 0.089(8) 0.000 -0.004(7) 0.000
C41' 0.074(6) 0.048(5) 0.068(5) 0.007(5) 0.004(5) 0.003(5)
C42' 0.085(6) 0.054(5) 0.078(5) 0.017(5) 0.000(5) 0.000(5)
C43' 0.091(7) 0.061(6) 0.096(6) 0.028(6) -0.003(6) 0.003(6)
C44' 0.115(10) 0.079(8) 0.130(9) 0.040(8) 0.003(9) 0.008(9)
C45' 0.131(12) 0.098(10) 0.152(12) 0.045(10) 0.009(10) 0.017(11)
C46' 0.138(14) 0.110(12) 0.175(14) 0.048(12) 0.025(13) 0.012(13)
C51A 0.155(8) 0.129(7) 0.058(5) -0.022(5) 0.050(5) -0.007(7)
C52A 0.234(10) 0.173(9) 0.099(7) -0.016(7) 0.054(7) -0.025(8)
C53A 0.271(11) 0.192(10) 0.117(8) -0.021(8) 0.064(8) -0.019(10)
C54A 0.283(12) 0.193(11) 0.125(8) -0.018(8) 0.065(9) 0.010(11)
C55A 0.299(14) 0.190(12) 0.135(9) -0.018(9) 0.046(10) 0.026(12)
C56A 0.305(16) 0.184(14) 0.165(11) -0.020(11) 0.044(12) 0.041(14)
S1B 0.0384(11) 0.0649(12) 0.0340(9) -0.0016(8) 0.0065(7) -0.0155(9)
S2B 0.0251(9) 0.0628(12) 0.0331(8) -0.0041(7) 0.0096(7) -0.0041(8)
S3B 0.0550(14) 0.0754(15) 0.0609(12) -0.0038(10) 0.0108(10) 0.0054(12)
N1B 0.033(3) 0.052(4) 0.042(3) -0.007(3) 0.007(2) -0.016(3)
N2B 0.039(3) 0.049(4) 0.035(3) -0.003(2) 0.006(2) -0.015(3)
C1B 0.031(3) 0.042(3) 0.041(3) -0.002(3) 0.004(3) -0.011(3)
C2B 0.024(3) 0.045(3) 0.035(3) -0.004(3) 0.006(2) -0.009(3)
C3B 0.027(3) 0.048(3) 0.037(3) -0.007(3) 0.006(2) -0.005(3)
C4B 0.034(4) 0.061(4) 0.038(3) -0.010(3) 0.012(3) -0.009(3)
C5B 0.033(4) 0.065(4) 0.046(3) -0.008(3) 0.011(3) -0.009(4)
C6B 0.034(3) 0.055(4) 0.047(3) -0.009(3) 0.010(3) -0.008(3)
C7B 0.028(3) 0.070(4) 0.046(3) -0.017(3) -0.001(3) -0.007(4)
C8B 0.011(3) 0.082(4) 0.030(3) -0.017(3) 0.012(2) -0.021(3)
C9B 0.030(4) 0.106(6) 0.069(4) -0.017(4) 0.009(4) -0.005(4)
C10B 0.044(4) 0.110(6) 0.063(4) -0.029(4) -0.004(4) 0.015(5)
C11B 0.018(3) 0.052(4) 0.034(3) -0.001(3) 0.011(2) 0.005(3)
C12B 0.022(3) 0.052(4) 0.034(3) -0.002(3) 0.008(2) 0.000(3)
C13B 0.027(3) 0.058(4) 0.037(3) -0.001(3) 0.008(2) -0.001(3)
C14B 0.024(3) 0.058(4) 0.037(3) -0.003(3) 0.005(3) -0.002(3)
C15B 0.027(3) 0.063(4) 0.038(3) -0.002(3) 0.008(3) 0.001(3)
C16B 0.022(3) 0.060(4) 0.038(3) -0.004(3) 0.007(2) -0.001(3)
C17B 0.023(3) 0.060(3) 0.031(3) 0.004(3) 0.003(2) 0.002(3)
C18B 0.023(3) 0.062(4) 0.030(3) 0.001(3) 0.005(2) -0.001(3)
C19B 0.027(3) 0.062(4) 0.045(3) 0.000(3) 0.012(3) -0.003(3)
C20B 0.027(4) 0.065(4) 0.055(4) -0.005(3) 0.015(3) 0.001(4)
C21B 0.043(4) 0.065(4) 0.065(4) -0.007(3) 0.011(3) 0.000(4)
C22B 0.043(4) 0.063(4) 0.059(4) 0.002(4) 0.011(3) -0.008(4)
C23B 0.030(4) 0.068(4) 0.045(3) -0.002(3) 0.012(3) -0.006(4)
C24B 0.029(3) 0.058(4) 0.043(3) 0.000(3) 0.011(3) 0.004(3)
C25B 0.043(4) 0.061(4) 0.041(3) 0.005(3) 0.007(3) 0.005(4)
C26B 0.067(5) 0.073(5) 0.052(4) 0.009(4) -0.005(4) 0.011(4)
C27B 0.089(5) 0.075(5) 0.082(5) 0.027(4) -0.019(4) 0.004(5)
C28B 0.075(5) 0.062(5) 0.083(5) 0.015(4) -0.016(4) 0.001(5)
C29B 0.054(4) 0.056(4) 0.062(4) 0.004(3) 0.001(4) 0.002(4)
C30B 0.029(4) 0.059(4) 0.035(3) 0.004(3) 0.010(3) 0.002(3)
C31B 0.067(5) 0.136(7) 0.078(5) -0.027(5) 0.007(4) 0.019(6)
C32B 0.069(5) 0.148(8) 0.102(6) -0.031(6) 0.001(5) 0.025(6)
C33B 0.080(6) 0.172(9) 0.123(7) -0.010(7) -0.004(6) 0.029(7)
C34B 0.091(6) 0.183(9) 0.128(7) -0.003(7) 0.006(6) 0.030(7)
C35B 0.089(7) 0.189(10) 0.121(7) -0.001(7) 0.015(6) 0.015(8)
C36B 0.101(8) 0.194(12) 0.134(9) 0.001(8) 0.016(8) 0.025(9)
C41B 0.052(7) 0.061(6) 0.069(6) -0.006(5) 0.007(6) -0.001(6)
C42B 0.063(6) 0.069(5) 0.081(6) -0.012(5) 0.011(6) 0.000(6)
C43B 0.067(6) 0.073(6) 0.087(6) -0.015(5) 0.010(6) 0.006(6)
C44B 0.077(7) 0.079(6) 0.100(6) -0.019(5) 0.009(6) 0.005(6)
C45B 0.078(8) 0.080(7) 0.106(6) -0.021(6) 0.011(6) 0.005(7)
C46B 0.079(9) 0.087(8) 0.110(7) -0.023(7) 0.013(8) 0.005(8)
C41" 0.056(6) 0.070(6) 0.078(6) -0.013(5) 0.007(6) -0.002(6)
C42" 0.065(7) 0.074(6) 0.086(6) -0.016(5) 0.009(6) 0.004(6)
C43" 0.073(6) 0.077(6) 0.091(6) -0.016(5) 0.010(6) 0.001(6)
C44" 0.076(7) 0.081(6) 0.101(6) -0.021(6) 0.010(6) 0.004(6)
C45" 0.080(8) 0.085(7) 0.106(6) -0.022(6) 0.013(6) 0.007(7)
C46" 0.080(9) 0.086(8) 0.109(7) -0.022(7) 0.014(8) 0.008(8)
C51B 0.143(8) 0.107(7) 0.109(6) 0.055(6) -0.027(6) -0.001(7)
C52B 0.197(10) 0.171(9) 0.153(8) 0.064(7) -0.024(8) -0.009(9)
C53B 0.228(11) 0.189(11) 0.161(9) 0.076(8) -0.033(9) -0.009(10)
C54B 0.268(13) 0.218(12) 0.187(10) 0.080(9) -0.046(10) -0.016(11)
C55B 0.290(15) 0.231(14) 0.208(12) 0.071(11) -0.052(12) -0.019(12)
C56B 0.296(17) 0.241(16) 0.219(14) 0.060(13) -0.053(14) -0.024(14)
S1C 0.0290(10) 0.0622(12) 0.0311(8) 0.0041(7) 0.0119(7) -0.0038(9)
S2C 0.0259(9) 0.0610(11) 0.0306(8) 0.0050(7) 0.0131(7) -0.0023(8)
S3C 0.0288(10) 0.0590(11) 0.0398(9) -0.0055(8) 0.0140(7) -0.0016(9)
N1C 0.035(3) 0.041(3) 0.037(3) 0.005(2) 0.015(2) -0.001(3)
N2C 0.020(3) 0.054(4) 0.034(3) 0.002(2) 0.012(2) -0.002(3)
C1C 0.021(3) 0.034(3) 0.039(3) 0.006(2) 0.012(2) 0.001(3)
C2C 0.018(3) 0.040(3) 0.036(3) 0.007(2) 0.009(2) 0.002(3)
C3C 0.022(3) 0.049(3) 0.034(3) 0.007(2) 0.015(2) 0.002(3)
C4C 0.029(3) 0.065(4) 0.032(3) 0.009(3) 0.008(3) -0.002(3)
C5C 0.024(3) 0.067(4) 0.038(3) 0.008(3) 0.006(3) 0.003(3)
C6C 0.028(3) 0.040(3) 0.037(3) 0.006(2) 0.016(2) 0.002(3)
C7C 0.023(3) 0.043(3) 0.038(3) 0.008(3) 0.017(2) 0.000(3)
C8C 0.028(4) 0.064(4) 0.047(3) 0.010(3) 0.010(3) -0.001(3)
C9C 0.026(3) 0.062(4) 0.059(4) 0.006(3) 0.014(3) 0.007(3)
C10C 0.027(4) 0.068(4) 0.053(4) -0.002(3) 0.023(3) -0.003(3)
C11C 0.030(3) 0.052(4) 0.032(3) 0.004(3) 0.012(3) 0.003(3)
C12C 0.020(3) 0.054(4) 0.033(3) 0.006(3) 0.012(2) 0.003(3)
C13C 0.026(3) 0.049(3) 0.033(3) 0.009(3) 0.014(2) 0.000(3)
C14C 0.025(3) 0.051(4) 0.033(3) 0.004(3) 0.012(2) -0.007(3)
C15C 0.027(3) 0.049(3) 0.033(3) 0.001(3) 0.014(2) 0.001(3)
C16C 0.029(3) 0.046(3) 0.031(3) 0.000(3) 0.010(2) -0.001(3)
C17C 0.022(3) 0.047(3) 0.029(3) -0.002(2) 0.012(2) -0.002(3)
C18C 0.031(3) 0.041(3) 0.037(3) -0.004(3) 0.012(2) 0.002(3)
C19C 0.053(4) 0.049(4) 0.040(3) -0.005(3) 0.015(3) -0.007(3)
C20C 0.084(5) 0.061(4) 0.052(4) -0.010(3) 0.025(4) -0.013(4)
C21C 0.106(6) 0.064(4) 0.073(4) -0.032(4) 0.027(4) -0.019(4)
C22C 0.086(5) 0.052(4) 0.077(4) -0.011(4) 0.027(4) -0.014(4)
C23C 0.054(4) 0.047(4) 0.052(4) -0.003(3) 0.018(3) -0.010(4)
C24C 0.032(3) 0.044(3) 0.038(3) 0.005(3) 0.019(2) -0.003(3)
C25C 0.040(4) 0.047(4) 0.057(4) -0.005(3) 0.025(3) -0.010(3)
C26C 0.049(4) 0.042(4) 0.083(4) -0.003(3) 0.034(4) -0.006(4)
C27C 0.048(4) 0.050(4) 0.077(4) 0.005(3) 0.034(3) 0.001(4)
C28C 0.042(4) 0.050(4) 0.063(4) 0.015(3) 0.028(3) 0.008(3)
C29C 0.037(4) 0.050(4) 0.048(3) 0.012(3) 0.020(3) 0.001(3)
C30C 0.027(3) 0.050(4) 0.031(3) 0.001(3) 0.012(3) -0.001(3)
C31C 0.048(5) 0.097(7) 0.069(5) -0.005(5) 0.027(5) 0.010(6)
C32C 0.062(6) 0.111(7) 0.085(5) -0.008(5) 0.027(5) 0.012(6)
C33C 0.070(6) 0.111(8) 0.095(6) -0.006(6) 0.037(5) 0.012(6)
C34C 0.086(6) 0.123(9) 0.114(6) -0.006(7) 0.039(5) 0.012(7)
C35C 0.095(7) 0.128(10) 0.115(6) 0.001(7) 0.042(6) 0.011(8)
C36C 0.099(9) 0.135(11) 0.125(8) 0.002(9) 0.038(7) 0.010(9)
C31" 0.048(5) 0.096(7) 0.065(5) -0.008(5) 0.029(5) 0.016(6)
C32" 0.061(6) 0.108(7) 0.084(5) -0.005(5) 0.028(5) 0.012(6)
C33" 0.079(6) 0.125(8) 0.105(6) -0.009(6) 0.032(5) 0.011(7)
C34" 0.087(6) 0.122(9) 0.115(6) -0.004(7) 0.039(5) 0.008(7)
C35" 0.096(7) 0.127(10) 0.117(6) -0.002(7) 0.040(6) 0.012(7)
C36" 0.092(8) 0.130(11) 0.118(8) 0.005(8) 0.040(7) 0.012(9)
C41C 0.169(8) 0.086(6) 0.113(6) -0.051(6) 0.030(6) -0.023(6)
C42C 0.208(11) 0.117(8) 0.155(8) -0.038(7) 0.025(8) -0.020(8)
C43C 0.227(12) 0.138(9) 0.175(9) -0.036(8) 0.019(9) -0.022(10)
C44C 0.241(13) 0.160(10) 0.188(10) -0.031(9) 0.018(10) -0.009(11)
C45C 0.247(15) 0.169(11) 0.199(12) -0.025(10) 0.019(11) 0.003(12)
C46C 0.260(16) 0.178(13) 0.201(14) -0.021(12) 0.016(12) 0.003(13)
C51C 0.084(6) 0.064(5) 0.106(6) 0.009(4) 0.048(5) 0.011(5)
C52C 0.130(7) 0.106(7) 0.138(7) 0.005(6) 0.040(7) 0.026(6)
C53C 0.142(8) 0.127(8) 0.151(8) 0.016(7) 0.039(7) 0.022(7)
C54C 0.141(8) 0.123(8) 0.146(8) 0.019(7) 0.057(8) 0.019(7)
C55C 0.149(9) 0.135(9) 0.179(9) 0.018(7) 0.051(9) 0.009(9)
C56C 0.162(11) 0.146(11) 0.202(11) 0.021(9) 0.038(11) -0.001(11)

loop_
_atom_type_symbol
_atom_type_description
_atom_type_scat_dispersion_real
_atom_type_scat_dispersion_imag
_atom_type_scat_source
C C 0.0181 0.0091 'International Tables Vol C Tables 4.2.6.8 and 6.1.1.4'
H H 0.0000 0.0000 'International Tables Vol C Tables 4.2.6.8 and 6.1.1.4'
N N 0.0311 0.0180 'International Tables Vol C Tables 4.2.6.8 and 6.1.1.4'
S S 0.3331 0.5567 'International Tables Vol C Tables 4.2.6.8 and 6.1.1.4'

loop_
_geom_angle_atom_site_label_1
_geom_angle_atom_site_label_2
_geom_angle_atom_site_label_3
_geom_angle
_geom_angle_site_symmetry_1
_geom_angle_site_symmetry_3
N2A S1A N1A 101.2(3) . .
C14A S2A C11A 91.7(3) . .
C7A S3A C10A 91.5(5) . .
C1A N1A S1A 106.5(5) . .
C2A N2A S1A 107.3(5) . .
N1A C1A C6A 127.2(7) . .
N1A C1A C2A 112.0(7) . .
C6A C1A C2A 120.8(7) . .
N2A C2A C3A 127.1(6) . .
N2A C2A C1A 113.0(7) . .
C3A C2A C1A 119.9(7) . .
C4A C3A C2A 116.1(6) . .
C4A C3A C11A 122.5(6) . .
C2A C3A C11A 121.0(6) . .
C3A C4A C5A 122.5(7) . .
C3A C4A H4A 118.8 . .
C5A C4A H4A 118.8 . .
C6A C5A C4A 124.7(7) . .
C6A C5A H5A 117.7 . .
C4A C5A H5A 117.7 . .
C5A C6A C1A 115.9(7) . .
C5A C6A C7A 123.0(7) . .
C1A C6A C7A 121.0(7) . .
C8A C7A C6A 129.4(8) . .
C8A C7A S3A 110.5(6) . .
C6A C7A S3A 120.0(6) . .
C7A C8A C9A 111.3(10) . .
C7A C8A H8A 124.3 . .
C9A C8A H8A 124.3 . .
C10A C9A C8A 114.6(10) . .
C10A C9A H9A 122.7 . .
C8A C9A H9A 122.7 . .
C9A C10A C31A 128.1(10) . .
C9A C10A S3A 112.0(7) . .
C31A C10A S3A 119.3(9) . .
C12A C11A C3A 128.1(6) . .
C12A C11A S2A 110.6(5) . .
C3A C11A S2A 120.5(5) . .
C11A C12A C13A 112.6(6) . .
C11A C12A H12A 123.7 . .
C13A C12A H12A 123.7 . .
C14A C13A C12A 113.5(6) . .
C14A C13A C17A 110.5(5) . .
C12A C13A C17A 135.2(6) . .
C13A C14A C15A 111.5(5) . .
C13A C14A S2A 111.5(5) . .
C15A C14A S2A 136.7(5) . .
C30A C15A C14A 133.1(6) . .
C30A C15A C16A 120.0(6) . .
C14A C15A C16A 106.7(6) . .
C30A C16A C15A 121.5(6) 7_556 .
C30A C16A C17A 128.1(6) 7_556 .
C15A C16A C17A 110.4(5) . .
C13A C17A C16A 100.8(5) . .
C13A C17A C18A 107.3(5) . .
C16A C17A C18A 112.5(5) . .
C13A C17A C24A 113.4(5) . .
C16A C17A C24A 108.3(5) . .
C18A C17A C24A 113.8(5) . .
C19A C18A C23A 117.4(6) . .
C19A C18A C17A 121.6(6) . .
C23A C18A C17A 120.8(6) . .
C18A C19A C20A 121.1(7) . .
C18A C19A H19A 119.5 . .
C20A C19A H19A 119.5 . .
C19A C20A C21A 121.7(7) . .
C19A C20A H20A 119.2 . .
C21A C20A H20A 119.2 . .
C20A C21A C22A 116.8(7) . .
C20A C21A C41A 117.1(12) . .
C22A C21A C41A 126.1(12) . .
C20A C21A C41' 123.0(11) . .
C22A C21A C41' 120.1(11) . .
C23A C22A C21A 120.7(7) . .
C23A C22A H22A 119.6 . .
C21A C22A H22A 119.6 . .
C22A C23A C18A 122.3(7) . .
C22A C23A H23A 118.8 . .
C18A C23A H23A 118.8 . .
C25A C24A C29A 118.8(6) . .
C25A C24A C17A 120.1(6) . .
C29A C24A C17A 120.6(6) . .
C24A C25A C26A 121.0(8) . .
C24A C25A H25A 119.5 . .
C26A C25A H25A 119.5 . .
C25A C26A C27A 120.9(8) . .
C25A C26A H26A 119.6 . .
C27A C26A H26A 119.6 . .
C28A C27A C26A 116.7(7) . .
C28A C27A C51A 121.1(9) . .
C26A C27A C51A 122.1(9) . .
C29A C28A C27A 122.0(8) . .
C29A C28A H28A 119.0 . .
C27A C28A H28A 119.0 . .
C28A C29A C24A 120.5(8) . .
C28A C29A H29A 119.7 . .
C24A C29A H29A 119.7 . .
C16A C30A C15A 118.4(6) 7_556 .
C16A C30A H30A 120.8 7_556 .
C15A C30A H30A 120.8 . .
C32A C31A C10A 114.9(8) . .
C32A C31A H31C 108.5 . .
C10A C31A H31C 108.5 . .
C32A C31A H31D 108.5 . .
C10A C31A H31D 108.5 . .
H31C C31A H31D 107.5 . .
C31A C32A C33A 114.3(6) . .
C31A C32A H32C 108.7 . .
C33A C32A H32C 108.7 . .
C31A C32A H32D 108.7 . .
C33A C32A H32D 108.7 . .
H32C C32A H32D 107.6 . .
C32A C33A C34A 114.0(6) . .
C32A C33A H33C 108.8 . .
C34A C33A H33C 108.8 . .
C32A C33A H33D 108.8 . .
C34A C33A H33D 108.8 . .
H33C C33A H33D 107.7 . .
C35A C34A C33A 114.8(6) . .
C35A C34A H34C 108.6 . .
C33A C34A H34C 108.6 . .
C35A C34A H34D 108.6 . .
C33A C34A H34D 108.6 . .
H34C C34A H34D 107.5 . .
C36A C35A C34A 109.7(7) . .
C36A C35A H35C 109.7 . .
C34A C35A H35C 109.7 . .
C36A C35A H35D 109.7 . .
C34A C35A H35D 109.7 . .
H35C C35A H35D 108.2 . .
C35A C36A H36D 109.5 . .
C35A C36A H36E 109.5 . .
H36D C36A H36E 109.5 . .
C35A C36A H36F 109.5 . .
H36D C36A H36F 109.5 . .
H36E C36A H36F 109.5 . .
C42A C41A C21A 112.7(15) . .
C42A C41A H41A 109.1 . .
C21A C41A H41A 109.1 . .
C42A C41A H41B 109.1 . .
C21A C41A H41B 109.1 . .
H41A C41A H41B 107.8 . .
C41A C42A C43A 113.8(6) . .
C41A C42A H42A 108.8 . .
C43A C42A H42A 108.8 . .
C41A C42A H42B 108.8 . .
C43A C42A H42B 108.8 . .
H42A C42A H42B 107.7 . .
C42A C43A C44A 114.2(6) . .
C42A C43A H43A 108.7 . .
C44A C43A H43A 108.7 . .
C42A C43A H43B 108.7 . .
C44A C43A H43B 108.7 . .
H43A C43A H43B 107.6 . .
C45A C44A C43A 113.7(6) . .
C45A C44A H44A 108.8 . .
C43A C44A H44A 108.8 . .
C45A C44A H44B 108.8 . .
C43A C44A H44B 108.8 . .
H44A C44A H44B 107.7 . .
C46A C45A C44A 109.0(6) . .
C46A C45A H45A 109.9 . .
C44A C45A H45A 109.9 . .
C46A C45A H45B 109.9 . .
C44A C45A H45B 109.9 . .
H45A C45A H45B 108.3 . .
C45A C46A C45A 106.2(11) . 2
C45A C46A H46F 110.5 . .
C45A C46A H46F 110.5 2 .
C45A C46A H46T 110.5 . .
C45A C46A H46T 110.5 2 .
H46F C46A H46T 108.7 . .
C42' C41' C21A 119.9(14) . .
C41' C42' C43' 114.0(6) . .
C41' C42' H42O 108.8 . .
C43' C42' H42O 108.8 . .
C41' C42' H42P 108.8 . .
C43' C42' H42P 108.8 . .
H42O C42' H42P 107.6 . .
C42' C43' C44' 114.3(6) . .
C42' C43' H43X 108.7 . .
C44' C43' H43X 108.7 . .
C42' C43' H43Y 108.7 . .
C44' C43' H43Y 108.7 . .
H43X C43' H43Y 107.6 . .
C45' C44' C43' 114.0(6) . .
C45' C44' H44X 108.8 . .
C43' C44' H44X 108.8 . .
C45' C44' H44Y 108.8 . .
C43' C44' H44Y 108.8 . .
H44X C44' H44Y 107.7 . .
C46' C45' C44' 110.6(7) . .
C46' C45' H45X 109.5 . .
C44' C45' H45X 109.5 . .
C46' C45' H45Y 109.5 . .
C44' C45' H45Y 109.5 . .
H45X C45' H45Y 108.1 . .
C45' C46' H46A 109.5 . .
C45' C46' H46B 109.5 . .
H46A C46' H46B 109.5 . .
C45' C46' H46C 109.5 . .
H46A C46' H46C 109.5 . .
H46B C46' H46C 109.5 . .
C52A C51A C27A 119.0(9) . .
C52A C51A H51C 107.6 . .
C27A C51A H51C 107.6 . .
C52A C51A H51D 107.6 . .
C27A C51A H51D 107.6 . .
H51C C51A H51D 107.0 . .
C51A C52A C53A 114.1(6) . .
C51A C52A H52C 108.7 . .
C53A C52A H52C 108.7 . .
C51A C52A H52D 108.7 . .
C53A C52A H52D 108.7 . .
H52C C52A H52D 107.6 . .
C52A C53A C54A 114.2(6) . .
C52A C53A H53A 108.7 . .
C54A C53A H53A 108.7 . .
C52A C53A H53B 108.7 . .
C54A C53A H53B 108.7 . .
H53A C53A H53B 107.6 . .
C55A C54A C53A 114.4(6) . .
C55A C54A H54C 108.7 . .
C53A C54A H54C 108.7 . .
C55A C54A H54D 108.7 . .
C53A C54A H54D 108.7 . .
H54C C54A H54D 107.6 . .
C56A C55A C54A 110.2(7) . .
C56A C55A H55A 109.6 . .
C54A C55A H55A 109.6 . .
C56A C55A H55B 109.6 . .
C54A C55A H55B 109.6 . .
H55A C55A H55B 108.1 . .
C55A C56A H56A 109.5 . .
C55A C56A H56B 109.5 . .
H56A C56A H56B 109.5 . .
C55A C56A H56C 109.5 . .
H56A C56A H56C 109.5 . .
H56B C56A H56C 109.5 . .
N1B S1B N2B 101.1(3) . .
C14B S2B C11B 91.2(3) . .
C7B S3B C10B 93.9(5) . .
C1B N1B S1B 106.6(5) . .
C2B N2B S1B 105.8(5) . .
N1B C1B C2B 112.5(6) . .
N1B C1B C6B 125.3(6) . .
C2B C1B C6B 122.2(6) . .
N2B C2B C1B 114.1(6) . .
N2B C2B C3B 125.3(6) . .
C1B C2B C3B 120.6(6) . .
C4B C3B C11B 123.7(6) . .
C4B C3B C2B 114.7(6) . .
C11B C3B C2B 121.6(6) . .
C3B C4B C5B 123.2(6) . .
C3B C4B H4B 118.4 . .
C5B C4B H4B 118.4 . .
C6B C5B C4B 124.7(7) . .
C6B C5B H5B 117.7 . .
C4B C5B H5B 117.7 . .
C5B C6B C1B 114.4(7) . .
C5B C6B C7B 124.2(7) . .
C1B C6B C7B 121.3(6) . .
C8B C7B C6B 131.2(7) . .
C8B C7B S3B 105.3(5) . .
C6B C7B S3B 123.2(6) . .
C9B C8B C7B 118.2(8) . .
C9B C8B H8B 120.9 . .
C7B C8B H8B 120.9 . .
C10B C9B C8B 110.5(8) . .
C10B C9B H9B 124.7 . .
C8B C9B H9B 124.7 . .
C9B C10B C31B 130.0(10) . .
C9B C10B S3B 111.9(7) . .
C31B C10B S3B 118.1(9) . .
C12B C11B C3B 126.7(6) . .
C12B C11B S2B 110.6(5) . .
C3B C11B S2B 122.6(5) . .
C13B C12B C11B 112.1(6) . .
C13B C12B H12B 123.9 . .
C11B C12B H12B 123.9 . .
C14B C13B C12B 114.9(6) . .
C14B C13B C17B 108.5(6) . .
C12B C13B C17B 136.5(6) . .
C13B C14B C15B 112.5(6) . .
C13B C14B S2B 111.2(5) . .
C15B C14B S2B 136.2(5) . .
C30B C15B C16B 121.1(6) . .
C30B C15B C14B 132.0(6) . .
C16B C15B C14B 106.9(6) . .
C30B C16B C15B 120.8(6) 2 .
C30B C16B C17B 128.6(6) 2 .
C15B C16B C17B 110.5(6) . .
C18B C17B C16B 111.5(6) . .
C18B C17B C24B 112.4(5) . .
C16B C17B C24B 111.1(6) . .
C18B C17B C13B 106.6(5) . .
C16B C17B C13B 100.9(5) . .
C24B C17B C13B 113.6(6) . .
C23B C18B C19B 114.3(7) . .
C23B C18B C17B 124.3(6) . .
C19B C18B C17B 120.9(7) . .
C20B C19B C18B 121.5(7) . .
C20B C19B H19B 119.3 . .
C18B C19B H19B 119.3 . .
C19B C20B C21B 123.5(7) . .
C19B C20B H20B 118.2 . .
C21B C20B H20B 118.2 . .
C22B C21B C20B 117.0(8) . .
C22B C21B C41B 122.7(12) . .
C20B C21B C41B 119.5(11) . .
C22B C21B C41" 115.3(12) . .
C20B C21B C41" 126.1(12) . .
C21B C22B C23B 120.7(8) . .
C21B C22B H22B 119.7 . .
C23B C22B H22B 119.7 . .
C22B C23B C18B 123.0(7) . .
C22B C23B H23B 118.5 . .
C18B C23B H23B 118.5 . .
C29B C24B C25B 117.1(7) . .
C29B C24B C17B 122.3(6) . .
C25B C24B C17B 120.6(7) . .
C24B C25B C26B 120.6(8) . .
C24B C25B H25B 119.7 . .
C26B C25B H25B 119.7 . .
C27B C26B C25B 123.0(8) . .
C27B C26B H26B 118.5 . .
C25B C26B H26B 118.5 . .
C26B C27B C28B 116.5(9) . .
C26B C27B C51B 125.8(10) . .
C28B C27B C51B 117.5(10) . .
C29B C28B C27B 120.0(10) . .
C29B C28B H28B 120.0 . .
C27B C28B H28B 120.0 . .
C24B C29B C28B 122.6(8) . .
C24B C29B H29B 118.7 . .
C28B C29B H29B 118.7 . .
C16B C30B C15B 117.8(6) 2 .
C16B C30B H30B 121.1 2 .
C15B C30B H30B 121.1 . .
C32B C31B C10B 117.8(9) . .
C32B C31B H31X 107.9 . .
C10B C31B H31X 107.9 . .
C32B C31B H31Y 107.9 . .
C10B C31B H31Y 107.9 . .
H31X C31B H31Y 107.2 . .
C31B C32B C33B 113.3(6) . .
C31B C32B H32O 108.9 . .
C33B C32B H32O 108.9 . .
C31B C32B H32P 108.9 . .
C33B C32B H32P 108.9 . .
H32O C32B H32P 107.7 . .
C32B C33B C34B 114.6(6) . .
C32B C33B H33X 108.6 . .
C34B C33B H33X 108.6 . .
C32B C33B H33Y 108.6 . .
C34B C33B H33Y 108.6 . .
H33X C33B H33Y 107.6 . .
C35B C34B C33B 114.0(6) . .
C35B C34B H34X 108.8 . .
C33B C34B H34X 108.8 . .
C35B C34B H34Y 108.8 . .
C33B C34B H34Y 108.8 . .
H34X C34B H34Y 107.7 . .
C36B C35B C34B 110.0(6) . .
C36B C35B H35X 109.7 . .
C34B C35B H35X 109.7 . .
C36B C35B H35Y 109.7 . .
C34B C35B H35Y 109.7 . .
H35X C35B H35Y 108.2 . .
C35B C36B H36A 109.5 . .
C35B C36B H36B 109.5 . .
H36A C36B H36B 109.5 . .
C35B C36B H36C 109.5 . .
H36A C36B H36C 109.5 . .
H36B C36B H36C 109.5 . .
C42B C41B C21B 114.3(10) . .
C42B C41B H41E 108.7 . .
C21B C41B H41E 108.7 . .
C42B C41B H41F 108.7 . .
C21B C41B H41F 108.7 . .
H41E C41B H41F 107.6 . .
C41B C42B C43B 113.9(6) . .
C41B C42B H42E 108.8 . .
C43B C42B H42E 108.8 . .
C41B C42B H42F 108.8 . .
C43B C42B H42F 108.8 . .
H42E C42B H42F 107.7 . .
C42B C43B C44B 114.6(6) . .
C42B C43B H43E 108.6 . .
C44B C43B H43E 108.6 . .
C42B C43B H43F 108.6 . .
C44B C43B H43F 108.6 . .
H43E C43B H43F 107.6 . .
C45B C44B C43B 114.2(6) . .
C45B C44B H44C 108.7 . .
C43B C44B H44C 108.7 . .
C45B C44B H44D 108.7 . .
C43B C44B H44D 108.7 . .
H44C C44B H44D 107.6 . .
C46B C45B C44B 110.5(7) . .
C46B C45B H45C 109.6 . .
C44B C45B H45C 109.6 . .
C46B C45B H45D 109.6 . .
C44B C45B H45D 109.6 . .
H45C C45B H45D 108.1 . .
C45B C46B H46O 109.5 . .
C45B C46B H46P 109.5 . .
H46O C46B H46P 109.5 . .
C45B C46B H46W 109.5 . .
H46O C46B H46W 109.5 . .
H46P C46B H46W 109.5 . .
C42" C41" C21B 127.2(13) . .
C42" C41" H41G 105.5 . .
C21B C41" H41G 105.5 . .
C42" C41" H41H 105.5 . .
C21B C41" H41H 105.5 . .
H41G C41" H41H 106.1 . .
C41" C42" C43" 113.9(6) . .
C41" C42" H42G 108.8 . .
C43" C42" H42G 108.8 . .
C41" C42" H42H 108.8 . .
C43" C42" H42H 108.8 . .
H42G C42" H42H 107.7 . .
C42" C43" C44" 114.5(6) . .
C42" C43" H43G 108.6 . .
C44" C43" H43G 108.6 . .
C42" C43" H43H 108.6 . .
C44" C43" H43H 108.6 . .
H43G C43" H43H 107.6 . .
C45" C44" C43" 114.2(6) . .
C45" C44" H44E 108.7 . .
C43" C44" H44E 108.7 . .
C45" C44" H44F 108.7 . .
C43" C44" H44F 108.7 . .
H44E C44" H44F 107.6 . .
C46" C45" C44" 110.2(7) . .
C46" C45" H45E 109.6 . .
C44" C45" H45E 109.6 . .
C46" C45" H45F 109.6 . .
C44" C45" H45F 109.6 . .
H45E C45" H45F 108.1 . .
C45" C46" H46G 109.5 . .
C45" C46" H46H 109.5 . .
H46G C46" H46H 109.5 . .
C45" C46" H46I 109.5 . .
H46G C46" H46I 109.5 . .
H46H C46" H46I 109.5 . .
C52B C51B C27B 118.4(10) . .
C52B C51B H51E 107.7 . .
C27B C51B H51E 107.7 . .
C52B C51B H51F 107.7 . .
C27B C51B H51F 107.7 . .
H51E C51B H51F 107.1 . .
C51B C52B C53B 114.2(6) . .
C51B C52B H52A 108.7 . .
C53B C52B H52A 108.7 . .
C51B C52B H52B 108.7 . .
C53B C52B H52B 108.7 . .
H52A C52B H52B 107.6 . .
C52B C53B C54B 114.6(6) . .
C52B C53B H53C 108.6 . .
C54B C53B H53C 108.6 . .
C52B C53B H53D 108.6 . .
C54B C53B H53D 108.6 . .
H53C C53B H53D 107.6 . .
C55B C54B C53B 114.0(6) . .
C55B C54B H54E 108.8 . .
C53B C54B H54E 108.8 . .
C55B C54B H54F 108.8 . .
C53B C54B H54F 108.8 . .
H54E C54B H54F 107.7 . .
C56B C55B C54B 110.1(7) . .
C56B C55B H55O 109.6 . .
C54B C55B H55O 109.6 . .
C56B C55B H55P 109.6 . .
C54B C55B H55P 109.6 . .
H55O C55B H55P 108.1 . .
C55B C56B H56D 109.5 . .
C55B C56B H56E 109.5 . .
H56D C56B H56E 109.5 . .
C55B C56B H56F 109.5 . .
H56D C56B H56F 109.5 . .
H56E C56B H56F 109.5 . .
N1C S1C N2C 101.8(3) . .
C14C S2C C11C 90.4(3) . .
C7C S3C C10C 93.4(3) . .
C1C N1C S1C 107.7(4) . .
C2C N2C S1C 105.4(4) . .
N1C C1C C6C 126.9(6) . .
N1C C1C C2C 112.2(6) . .
C6C C1C C2C 120.9(5) . .
N2C C2C C3C 124.8(6) . .
N2C C2C C1C 113.0(5) . .
C3C C2C C1C 122.2(6) . .
C4C C3C C2C 114.9(6) . .
C4C C3C C11C 122.4(6) . .
C2C C3C C11C 122.7(6) . .
C5C C4C C3C 122.8(6) . .
C5C C4C H4C 118.6 . .
C3C C4C H4C 118.6 . .
C6C C5C C4C 124.2(7) . .
C6C C5C H5C 117.9 . .
C4C C5C H5C 117.9 . .
C5C C6C C1C 114.9(6) . .
C5C C6C C7C 122.4(6) . .
C1C C6C C7C 122.7(5) . .
C8C C7C C6C 126.9(6) . .
C8C C7C S3C 110.1(5) . .
C6C C7C S3C 123.1(5) . .
C7C C8C C9C 113.3(6) . .
C7C C8C H8C 123.3 . .
C9C C8C H8C 123.3 . .
C10C C9C C8C 113.3(7) . .
C10C C9C H9C 123.3 . .
C8C C9C H9C 123.3 . .
C9C C10C C31C 127.5(12) . .
C9C C10C C31" 125.9(10) . .
C9C C10C S3C 109.9(5) . .
C31C C10C S3C 121.4(12) . .
C31" C10C S3C 124.1(10) . .
C12C C11C C3C 126.2(6) . .
C12C C11C S2C 112.1(5) . .
C3C C11C S2C 121.6(5) . .
C13C C12C C11C 110.8(6) . .
C13C C12C H12C 124.6 . .
C11C C12C H12C 124.6 . .
C14C C13C C12C 114.2(5) . .
C14C C13C C17C 110.0(5) . .
C12C C13C C17C 135.7(6) . .
C13C C14C C15C 112.0(5) . .
C13C C14C S2C 112.6(5) . .
C15C C14C S2C 135.4(5) . .
C30C C15C C16C 121.3(6) . .
C30C C15C C14C 132.1(5) . .
C16C C15C C14C 106.5(6) . .
C30C C16C C15C 120.8(6) 2_655 .
C30C C16C C17C 128.2(6) 2_655 .
C15C C16C C17C 110.9(5) . .
C24C C17C C18C 111.7(5) . .
C24C C17C C13C 106.1(5) . .
C18C C17C C13C 115.8(5) . .
C24C C17C C16C 112.1(6) . .
C18C C17C C16C 110.7(5) . .
C13C C17C C16C 99.9(5) . .
C19C C18C C23C 118.6(6) . .
C19C C18C C17C 120.8(6) . .
C23C C18C C17C 120.6(6) . .
C18C C19C C20C 121.2(7) . .
C18C C19C H19C 119.4 . .
C20C C19C H19C 119.4 . .
C21C C20C C19C 121.3(8) . .
C21C C20C H20C 119.4 . .
C19C C20C H20C 119.4 . .
C20C C21C C22C 118.3(8) . .
C20C C21C C41C 120.3(9) . .
C22C C21C C41C 120.6(10) . .
C23C C22C C21C 120.9(8) . .
C23C C22C H22C 119.5 . .
C21C C22C H22C 119.5 . .
C22C C23C C18C 119.6(7) . .
C22C C23C H23C 120.2 . .
C18C C23C H23C 120.2 . .
C25C C24C C29C 118.2(7) . .
C25C C24C C17C 122.3(6) . .
C29C C24C C17C 119.3(6) . .
C24C C25C C26C 118.7(7) . .
C24C C25C H25C 120.7 . .
C26C C25C H25C 120.7 . .
C27C C26C C25C 122.2(8) . .
C27C C26C H26C 118.9 . .
C25C C26C H26C 118.9 . .
C26C C27C C28C 117.8(8) . .
C26C C27C C51C 124.3(8) . .
C28C C27C C51C 117.7(8) . .
C27C C28C C29C 122.9(8) . .
C27C C28C H28C 118.6 . .
C29C C28C H28C 118.6 . .
C28C C29C C24C 120.2(8) . .
C28C C29C H29C 119.9 . .
C24C C29C H29C 119.9 . .
C16C C30C C15C 117.6(6) 2_655 .
C16C C30C H30C 121.2 2_655 .
C15C C30C H30C 121.2 . .
C32C C31C C10C 114.8(14) . .
C32C C31C H31E 108.6 . .
C10C C31C H31E 108.6 . .
C32C C31C H31F 108.6 . .
C10C C31C H31F 108.6 . .
H31E C31C H31F 107.5 . .
C31C C32C C33C 113.9(6) . .
C31C C32C H32E 108.8 . .
C33C C32C H32E 108.8 . .
C31C C32C H32F 108.8 . .
C33C C32C H32F 108.8 . .
H32E C32C H32F 107.7 . .
C32C C33C C34C 114.4(6) . .
C32C C33C H33E 108.7 . .
C34C C33C H33E 108.7 . .
C32C C33C H33F 108.7 . .
C34C C33C H33F 108.7 . .
H33E C33C H33F 107.6 . .
C35C C34C C33C 113.8(6) . .
C35C C34C H34E 108.8 . .
C33C C34C H34E 108.8 . .
C35C C34C H34F 108.8 . .
C33C C34C H34F 108.8 . .
H34E C34C H34F 107.7 . .
C36C C35C C34C 110.3(7) . .
C36C C35C H35E 109.6 . .
C34C C35C H35E 109.6 . .
C36C C35C H35F 109.6 . .
C34C C35C H35F 109.6 . .
H35E C35C H35F 108.1 . .
C35C C36C H36G 109.5 . .
C35C C36C H36H 109.5 . .
H36G C36C H36H 109.5 . .
C35C C36C H36I 109.5 . .
H36G C36C H36I 109.5 . .
H36H C36C H36I 109.5 . .
C32" C31" C10C 119.4(15) . .
C32" C31" H31G 107.5 . .
C10C C31" H31G 107.5 . .
C32" C31" H31H 107.5 . .
C10C C31" H31H 107.5 . .
H31G C31" H31H 107.0 . .
C31" C32" C33" 114.3(6) . .
C31" C32" H32G 108.7 . .
C33" C32" H32G 108.7 . .
C31" C32" H32H 108.7 . .
C33" C32" H32H 108.7 . .
H32G C32" H32H 107.6 . .
C32" C33" C34" 114.4(6) . .
C32" C33" H33G 108.7 . .
C34" C33" H33G 108.7 . .
C32" C33" H33H 108.7 . .
C34" C33" H33H 108.7 . .
H33G C33" H33H 107.6 . .
C35" C34" C33" 114.1(6) . .
C35" C34" H34G 108.7 . .
C33" C34" H34G 108.7 . .
C35" C34" H34H 108.7 . .
C33" C34" H34H 108.7 . .
H34G C34" H34H 107.6 . .
C36" C35" C34" 110.3(7) . .
C36" C35" H35G 109.6 . .
C34" C35" H35G 109.6 . .
C36" C35" H35H 109.6 . .
C34" C35" H35H 109.6 . .
H35G C35" H35H 108.1 . .
C35" C36" H36J 109.5 . .
C35" C36" H36K 109.5 . .
H36J C36" H36K 109.5 . .
C35" C36" H36L 109.5 . .
H36J C36" H36L 109.5 . .
H36K C36" H36L 109.5 . .
C42C C41C C21C 110.8(10) . .
C42C C41C H41C 109.5 . .
C21C C41C H41C 109.5 . .
C42C C41C H41D 109.5 . .
C21C C41C H41D 109.5 . .
H41C C41C H41D 108.1 . .
C41C C42C C43C 113.5(6) . .
C41C C42C H42X 108.9 . .
C43C C42C H42X 108.9 . .
C41C C42C H42Y 108.9 . .
C43C C42C H42Y 108.9 . .
H42X C42C H42Y 107.7 . .
C42C C43C C44C 114.7(6) . .
C42C C43C H43C 108.6 . .
C44C C43C H43C 108.6 . .
C42C C43C H43D 108.6 . .
C44C C43C H43D 108.6 . .
H43C C43C H43D 107.6 . .
C45C C44C C43C 113.1(6) . .
C45C C44C H44G 109.0 . .
C43C C44C H44G 109.0 . .
C45C C44C H44H 109.0 . .
C43C C44C H44H 109.0 . .
H44G C44C H44H 107.8 . .
C46C C45C C44C 110.3(7) . .
C46C C45C H45G 109.6 . .
C44C C45C H45G 109.6 . .
C46C C45C H45H 109.6 . .
C44C C45C H45H 109.6 . .
H45G C45C H45H 108.1 . .
C45C C46C H46X 109.5 . .
C45C C46C H46Y 109.5 . .
H46X C46C H46Y 109.5 . .
C45C C46C H46Z 109.5 . .
H46X C46C H46Z 109.5 . .
H46Y C46C H46Z 109.5 . .
C52C C51C C27C 119.7(9) . .
C52C C51C H51G 107.4 . .
C27C C51C H51G 107.4 . .
C52C C51C H51H 107.4 . .
C27C C51C H51H 107.4 . .
H51G C51C H51H 106.9 . .
C51C C52C C53C 114.7(6) . .
C51C C52C H52E 108.6 . .
C53C C52C H52E 108.6 . .
C51C C52C H52F 108.6 . .
C53C C52C H52F 108.6 . .
H52E C52C H52F 107.6 . .
C52C C53C C54C 114.4(6) . .
C52C C53C H53E 108.7 . .
C54C C53C H53E 108.7 . .
C52C C53C H53F 108.7 . .
C54C C53C H53F 108.7 . .
H53E C53C H53F 107.6 . .
C55C C54C C53C 114.1(6) . .
C55C C54C H54G 108.7 . .
C53C C54C H54G 108.7 . .
C55C C54C H54H 108.7 . .
C53C C54C H54H 108.7 . .
H54G C54C H54H 107.6 . .
C56C C55C C54C 110.3(7) . .
C56C C55C H55W 109.6 . .
C54C C55C H55W 109.6 . .
C56C C55C H55Z 109.6 . .
C54C C55C H55Z 109.6 . .
H55W C55C H55Z 108.1 . .
C55C C56C H56G 109.5 . .
C55C C56C H56H 109.5 . .
H56G C56C H56H 109.5 . .
C55C C56C H56I 109.5 . .
H56G C56C H56I 109.5 . .
H56H C56C H56I 109.5 . .

loop_
_geom_bond_atom_site_label_1
_geom_bond_atom_site_label_2
_geom_bond_distance
_geom_bond_site_symmetry_2
S1A N2A 1.603(6) .
S1A N1A 1.614(7) .
S2A C14A 1.726(6) .
S2A C11A 1.753(7) .
S3A C7A 1.709(9) .
S3A C10A 1.736(10) .
N1A C1A 1.352(10) .
N2A C2A 1.324(9) .
C1A C6A 1.423(11) .
C1A C2A 1.461(9) .
C2A C3A 1.435(10) .
C3A C4A 1.383(9) .
C3A C11A 1.452(9) .
C4A C5A 1.391(9) .
C4A H4A 0.9500 .
C5A C6A 1.354(10) .
C5A H5A 0.9500 .
C6A C7A 1.479(9) .
C7A C8A 1.373(12) .
C8A C9A 1.435(12) .
C8A H8A 0.9500 .
C9A C10A 1.275(15) .
C9A H9A 0.9500 .
C10A C31A 1.528(11) .
C11A C12A 1.400(9) .
C12A C13A 1.405(8) .
C12A H12A 0.9500 .
C13A C14A 1.387(9) .
C13A C17A 1.513(9) .
C14A C15A 1.425(8) .
C15A C30A 1.402(9) .
C15A C16A 1.436(9) .
C16A C30A 1.377(8) 7_556
C16A C17A 1.534(9) .
C17A C18A 1.536(9) .
C17A C24A 1.546(8) .
C18A C19A 1.370(9) .
C18A C23A 1.396(9) .
C19A C20A 1.385(10) .
C19A H19A 0.9500 .
C20A C21A 1.390(11) .
C20A H20A 0.9500 .
C21A C22A 1.409(11) .
C21A C41A 1.51(2) .
C21A C41' 1.521(19) .
C22A C23A 1.357(10) .
C22A H22A 0.9500 .
C23A H23A 0.9500 .
C24A C25A 1.384(10) .
C24A C29A 1.390(10) .
C25A C26A 1.387(10) .
C25A H25A 0.9500 .
C26A C27A 1.408(14) .
C26A H26A 0.9500 .
C27A C28A 1.404(14) .
C27A C51A 1.545(11) .
C28A C29A 1.372(10) .
C28A H28A 0.9500 .
C29A H29A 0.9500 .
C30A C16A 1.377(8) 7_556
C30A H30A 0.9500 .
C31A C32A 1.465(7) .
C31A H31C 0.9900 .
C31A H31D 0.9900 .
C32A C33A 1.535(7) .
C32A H32C 0.9900 .
C32A H32D 0.9900 .
C33A C34A 1.543(7) .
C33A H33C 0.9900 .
C33A H33D 0.9900 .
C34A C35A 1.494(7) .
C34A H34C 0.9900 .
C34A H34D 0.9900 .
C35A C36A 1.451(8) .
C35A H35C 0.9900 .
C35A H35D 0.9900 .
C36A H36D 0.9800 .
C36A H36E 0.9800 .
C36A H36F 0.9800 .
C41A C42A 1.464(7) .
C41A H41A 0.9900 .
C41A H41B 0.9900 .
C42A C43A 1.534(7) .
C42A H42A 0.9900 .
C42A H42B 0.9900 .
C43A C44A 1.542(7) .
C43A H43A 0.9900 .
C43A H43B 0.9900 .
C44A C45A 1.498(7) .
C44A H44A 0.9900 .
C44A H44B 0.9900 .
C45A C46A 1.446(8) .
C45A H45A 0.9900 .
C45A H45B 0.9900 .
C46A C45A 1.446(8) 2
C46A H46F 0.9900 .
C46A H46T 0.9900 .
C41' C42' 1.464(7) .
C42' C43' 1.534(7) .
C42' H42O 0.9900 .
C42' H42P 0.9900 .
C43' C44' 1.544(7) .
C43' H43X 0.9900 .
C43' H43Y 0.9900 .
C44' C45' 1.496(7) .
C44' H44X 0.9900 .
C44' H44Y 0.9900 .
C45' C46' 1.447(8) .
C45' H45X 0.9900 .
C45' H45Y 0.9900 .
C46' H46A 0.9800 .
C46' H46B 0.9800 .
C46' H46C 0.9800 .
C51A C52A 1.464(7) .
C51A H51C 0.9900 .
C51A H51D 0.9900 .
C52A C53A 1.534(7) .
C52A H52C 0.9900 .
C52A H52D 0.9900 .
C53A C54A 1.543(7) .
C53A H53A 0.9900 .
C53A H53B 0.9900 .
C54A C55A 1.495(7) .
C54A H54C 0.9900 .
C54A H54D 0.9900 .
C55A C56A 1.449(8) .
C55A H55A 0.9900 .
C55A H55B 0.9900 .
C56A H56A 0.9800 .
C56A H56B 0.9800 .
C56A H56C 0.9800 .
S1B N1B 1.605(6) .
S1B N2B 1.621(6) .
S2B C14B 1.715(7) .
S2B C11B 1.754(6) .
S3B C7B 1.689(9) .
S3B C10B 1.710(10) .
N1B C1B 1.336(9) .
N2B C2B 1.323(8) .
C1B C2B 1.441(9) .
C1B C6B 1.444(10) .
C2B C3B 1.453(9) .
C3B C4B 1.383(9) .
C3B C11B 1.433(9) .
C4B C5B 1.421(10) .
C4B H4B 0.9500 .
C5B C6B 1.359(10) .
C5B H5B 0.9500 .
C6B C7B 1.444(10) .
C7B C8B 1.384(10) .
C8B C9B 1.367(11) .
C8B H8B 0.9500 .
C9B C10B 1.314(15) .
C9B H9B 0.9500 .
C10B C31B 1.524(13) .
C11B C12B 1.394(9) .
C12B C13B 1.375(9) .
C12B H12B 0.9500 .
C13B C14B 1.372(9) .
C13B C17B 1.551(9) .
C14B C15B 1.442(9) .
C15B C30B 1.405(9) .
C15B C16B 1.413(9) .
C16B C30B 1.375(9) 2
C16B C17B 1.534(9) .
C17B C18B 1.501(10) .
C17B C24B 1.546(10) .
C18B C23B 1.414(10) .
C18B C19B 1.428(9) .
C19B C20B 1.357(11) .
C19B H19B 0.9500 .
C20B C21B 1.385(11) .
C20B H20B 0.9500 .
C21B C22B 1.381(11) .
C21B C41B 1.496(16) .
C21B C41" 1.551(17) .
C22B C23B 1.395(12) .
C22B H22B 0.9500 .
C23B H23B 0.9500 .
C24B C29B 1.376(11) .
C24B C25B 1.380(10) .
C25B C26B 1.405(11) .
C25B H25B 0.9500 .
C26B C27B 1.345(14) .
C26B H26B 0.9500 .
C27B C28B 1.426(14) .
C27B C51B 1.512(13) .
C28B C29B 1.383(12) .
C28B H28B 0.9500 .
C29B H29B 0.9500 .
C30B C16B 1.376(9) 2
C30B H30B 0.9500 .
C31B C32B 1.465(7) .
C31B H31X 0.9900 .
C31B H31Y 0.9900 .
C32B C33B 1.534(7) .
C32B H32O 0.9900 .
C32B H32P 0.9900 .
C33B C34B 1.542(7) .
C33B H33X 0.9900 .
C33B H33Y 0.9900 .
C34B C35B 1.496(7) .
C34B H34X 0.9900 .
C34B H34Y 0.9900 .
C35B C36B 1.449(8) .
C35B H35X 0.9900 .
C35B H35Y 0.9900 .
C36B H36A 0.9800 .
C36B H36B 0.9800 .
C36B H36C 0.9800 .
C41B C42B 1.464(7) .
C41B H41E 0.9900 .
C41B H41F 0.9900 .
C42B C43B 1.534(7) .
C42B H42E 0.9900 .
C42B H42F 0.9900 .
C43B C44B 1.542(7) .
C43B H43E 0.9900 .
C43B H43F 0.9900 .
C44B C45B 1.496(7) .
C44B H44C 0.9900 .
C44B H44D 0.9900 .
C45B C46B 1.448(8) .
C45B H45C 0.9900 .
C45B H45D 0.9900 .
C46B H46O 0.9800 .
C46B H46P 0.9800 .
C46B H46W 0.9800 .
C41" C42" 1.464(7) .
C41" H41G 0.9900 .
C41" H41H 0.9900 .
C42" C43" 1.534(7) .
C42" H42G 0.9900 .
C42" H42H 0.9900 .
C43" C44" 1.543(7) .
C43" H43G 0.9900 .
C43" H43H 0.9900 .
C44" C45" 1.497(7) .
C44" H44E 0.9900 .
C44" H44F 0.9900 .
C45" C46" 1.448(8) .
C45" H45E 0.9900 .
C45" H45F 0.9900 .
C46" H46G 0.9800 .
C46" H46H 0.9800 .
C46" H46I 0.9800 .
C51B C52B 1.462(7) .
C51B H51E 0.9900 .
C51B H51F 0.9900 .
C52B C53B 1.533(7) .
C52B H52A 0.9900 .
C52B H52B 0.9900 .
C53B C54B 1.543(7) .
C53B H53C 0.9900 .
C53B H53D 0.9900 .
C54B C55B 1.498(7) .
C54B H54E 0.9900 .
C54B H54F 0.9900 .
C55B C56B 1.449(8) .
C55B H55O 0.9900 .
C55B H55P 0.9900 .
C56B H56D 0.9800 .
C56B H56E 0.9800 .
C56B H56F 0.9800 .
S1C N1C 1.597(6) .
S1C N2C 1.611(5) .
S2C C14C 1.706(6) .
S2C C11C 1.741(7) .
S3C C7C 1.721(6) .
S3C C10C 1.735(8) .
N1C C1C 1.337(8) .
N2C C2C 1.370(8) .
C1C C6C 1.427(9) .
C1C C2C 1.451(9) .
C2C C3C 1.412(9) .
C3C C4C 1.400(10) .
C3C C11C 1.465(9) .
C4C C5C 1.399(9) .
C4C H4C 0.9500 .
C5C C6C 1.386(9) .
C5C H5C 0.9500 .
C6C C7C 1.458(8) .
C7C C8C 1.377(10) .
C8C C9C 1.427(10) .
C8C H8C 0.9500 .
C9C C10C 1.371(11) .
C9C H9C 0.9500 .
C10C C31C 1.47(2) .
C10C C31" 1.52(2) .
C11C C12C 1.394(9) .
C12C C13C 1.392(9) .
C12C H12C 0.9500 .
C13C C14C 1.365(9) .
C13C C17C 1.544(7) .
C14C C15C 1.454(9) .
C15C C30C 1.392(9) .
C15C C16C 1.412(9) .
C16C C30C 1.381(9) 2_655
C16C C17C 1.550(9) .
C17C C24C 1.525(10) .
C17C C18C 1.527(9) .
C18C C19C 1.363(9) .
C18C C23C 1.413(10) .
C19C C20C 1.397(11) .
C19C H19C 0.9500 .
C20C C21C 1.367(13) .
C20C H20C 0.9500 .
C21C C22C 1.398(13) .
C21C C41C 1.521(13) .
C22C C23C 1.394(11) .
C22C H22C 0.9500 .
C23C H23C 0.9500 .
C24C C25C 1.393(10) .
C24C C29C 1.410(10) .
C25C C26C 1.446(11) .
C25C H25C 0.9500 .
C26C C27C 1.351(12) .
C26C H26C 0.9500 .
C27C C28C 1.372(11) .
C27C C51C 1.552(13) .
C28C C29C 1.380(10) .
C28C H28C 0.9500 .
C29C H29C 0.9500 .
C30C C16C 1.381(9) 2_655
C30C H30C 0.9500 .
C31C C32C 1.464(7) .
C31C H31E 0.9900 .
C31C H31F 0.9900 .
C32C C33C 1.534(7) .
C32C H32E 0.9900 .
C32C H32F 0.9900 .
C33C C34C 1.544(7) .
C33C H33E 0.9900 .
C33C H33F 0.9900 .
C34C C35C 1.496(7) .
C34C H34E 0.9900 .
C34C H34F 0.9900 .
C35C C36C 1.448(8) .
C35C H35E 0.9900 .
C35C H35F 0.9900 .
C36C H36G 0.9800 .
C36C H36H 0.9800 .
C36C H36I 0.9800 .
C31" C32" 1.463(7) .
C31" H31G 0.9900 .
C31" H31H 0.9900 .
C32" C33" 1.533(7) .
C32" H32G 0.9900 .
C32" H32H 0.9900 .
C33" C34" 1.544(7) .
C33" H33G 0.9900 .
C33" H33H 0.9900 .
C34" C35" 1.496(7) .
C34" H34G 0.9900 .
C34" H34H 0.9900 .
C35" C36" 1.449(8) .
C35" H35G 0.9900 .
C35" H35H 0.9900 .
C36" H36J 0.9800 .
C36" H36K 0.9800 .
C36" H36L 0.9800 .
C41C C42C 1.462(7) .
C41C H41C 0.9900 .
C41C H41D 0.9900 .
C42C C43C 1.532(7) .
C42C H42X 0.9900 .
C42C H42Y 0.9900 .
C43C C44C 1.545(7) .
C43C H43C 0.9900 .
C43C H43D 0.9900 .
C44C C45C 1.498(7) .
C44C H44G 0.9900 .
C44C H44H 0.9900 .
C45C C46C 1.447(8) .
C45C H45G 0.9900 .
C45C H45H 0.9900 .
C46C H46X 0.9800 .
C46C H46Y 0.9800 .
C46C H46Z 0.9800 .
C51C C52C 1.463(6) .
C51C H51G 0.9900 .
C51C H51H 0.9900 .
C52C C53C 1.533(7) .
C52C H52E 0.9900 .
C52C H52F 0.9900 .
C53C C54C 1.543(7) .
C53C H53E 0.9900 .
C53C H53F 0.9900 .
C54C C55C 1.497(7) .
C54C H54G 0.9900 .
C54C H54H 0.9900 .
C55C C56C 1.448(8) .
C55C H55W 0.9900 .
C55C H55Z 0.9900 .
C56C H56G 0.9800 .
C56C H56H 0.9800 .
C56C H56I 0.9800 .

loop_
_geom_torsion_atom_site_label_1
_geom_torsion_atom_site_label_2
_geom_torsion_atom_site_label_3
_geom_torsion_atom_site_label_4
_geom_torsion
_geom_torsion_site_symmetry_1
_geom_torsion_site_symmetry_4
N2A S1A N1A C1A -1.2(6) . .
N1A S1A N2A C2A 0.3(6) . .
S1A N1A C1A C6A 179.8(6) . .
S1A N1A C1A C2A 1.6(8) . .
S1A N2A C2A C3A -179.5(6) . .
S1A N2A C2A C1A 0.7(8) . .
N1A C1A C2A N2A -1.6(9) . .
C6A C1A C2A N2A -179.9(7) . .
N1A C1A C2A C3A 178.6(7) . .
C6A C1A C2A C3A 0.3(11) . .
N2A C2A C3A C4A -177.9(7) . .
C1A C2A C3A C4A 1.9(10) . .
N2A C2A C3A C11A 8.4(11) . .
C1A C2A C3A C11A -171.9(6) . .
C2A C3A C4A C5A -1.4(10) . .
C11A C3A C4A C5A 172.2(7) . .
C3A C4A C5A C6A -1.4(12) . .
C4A C5A C6A C1A 3.5(11) . .
C4A C5A C6A C7A -173.8(7) . .
N1A C1A C6A C5A 179.1(7) . .
C2A C1A C6A C5A -2.9(11) . .
N1A C1A C6A C7A -3.6(12) . .
C2A C1A C6A C7A 174.5(6) . .
C5A C6A C7A C8A -166.0(9) . .
C1A C6A C7A C8A 16.8(13) . .
C5A C6A C7A S3A 12.0(11) . .
C1A C6A C7A S3A -165.2(6) . .
C10A S3A C7A C8A -2.0(7) . .
C10A S3A C7A C6A 179.6(7) . .
C6A C7A C8A C9A -179.0(8) . .
S3A C7A C8A C9A 2.8(10) . .
C7A C8A C9A C10A -2.4(13) . .
C8A C9A C10A C31A 171.9(9) . .
C8A C9A C10A S3A 0.9(13) . .
C7A S3A C10A C9A 0.7(9) . .
C7A S3A C10A C31A -171.3(8) . .
C4A C3A C11A C12A -151.5(7) . .
C2A C3A C11A C12A 21.8(10) . .
C4A C3A C11A S2A 17.5(9) . .
C2A C3A C11A S2A -169.2(5) . .
C14A S2A C11A C12A 0.4(5) . .
C14A S2A C11A C3A -170.3(5) . .
C3A C11A C12A C13A 169.9(6) . .
S2A C11A C12A C13A 0.0(7) . .
C11A C12A C13A C14A -0.6(8) . .
C11A C12A C13A C17A -169.5(6) . .
C12A C13A C14A C15A -173.6(5) . .
C17A C13A C14A C15A -1.9(7) . .
C12A C13A C14A S2A 0.9(7) . .
C17A C13A C14A S2A 172.6(4) . .
C11A S2A C14A C13A -0.7(5) . .
C11A S2A C14A C15A 171.8(6) . .
C13A C14A C15A C30A 178.5(6) . .
S2A C14A C15A C30A 6.0(11) . .
C13A C14A C15A C16A 3.0(7) . .
S2A C14A C15A C16A -169.6(5) . .
C30A C15A C16A C30A 2.7(9) . 7_556
C14A C15A C16A C30A 179.0(5) . 7_556
C30A C15A C16A C17A -179.1(5) . .
C14A C15A C16A C17A -2.9(6) . .
C14A C13A C17A C16A 0.1(6) . .
C12A C13A C17A C16A 169.3(7) . .
C14A C13A C17A C18A -117.8(6) . .
C12A C13A C17A C18A 51.4(9) . .
C14A C13A C17A C24A 115.7(6) . .
C12A C13A C17A C24A -75.1(9) . .
C30A C16A C17A C13A 179.7(6) 7_556 .
C15A C16A C17A C13A 1.7(6) . .
C30A C16A C17A C18A -66.3(7) 7_556 .
C15A C16A C17A C18A 115.7(6) . .
C30A C16A C17A C24A 60.4(8) 7_556 .
C15A C16A C17A C24A -117.5(6) . .
C13A C17A C18A C19A 91.5(7) . .
C16A C17A C18A C19A -18.5(8) . .
C24A C17A C18A C19A -142.2(6) . .
C13A C17A C18A C23A -83.3(7) . .
C16A C17A C18A C23A 166.7(6) . .
C24A C17A C18A C23A 43.0(8) . .
C23A C18A C19A C20A 0.3(10) . .
C17A C18A C19A C20A -174.6(6) . .
C18A C19A C20A C21A -0.5(11) . .
C19A C20A C21A C22A 0.6(11) . .
C19A C20A C21A C41A 177.8(12) . .
C19A C20A C21A C41' -176.2(14) . .
C20A C21A C22A C23A -0.7(12) . .
C41A C21A C22A C23A -177.6(14) . .
C41' C21A C22A C23A 176.3(14) . .
C21A C22A C23A C18A 0.6(12) . .
C19A C18A C23A C22A -0.4(11) . .
C17A C18A C23A C22A 174.6(7) . .
C13A C17A C24A C25A 162.2(6) . .
C16A C17A C24A C25A -86.8(8) . .
C18A C17A C24A C25A 39.2(9) . .
C13A C17A C24A C29A -25.5(9) . .
C16A C17A C24A C29A 85.5(8) . .
C18A C17A C24A C29A -148.5(6) . .
C29A C24A C25A C26A 1.1(11) . .
C17A C24A C25A C26A 173.6(7) . .
C24A C25A C26A C27A -2.7(13) . .
C25A C26A C27A C28A 3.3(14) . .
C25A C26A C27A C51A -174.9(10) . .
C26A C27A C28A C29A -2.5(14) . .
C51A C27A C28A C29A 175.7(9) . .
C27A C28A C29A C24A 1.0(13) . .
C25A C24A C29A C28A -0.3(11) . .
C17A C24A C29A C28A -172.7(7) . .
C14A C15A C30A C16A -177.8(6) . 7_556
C16A C15A C30A C16A -2.7(9) . 7_556
C9A C10A C31A C32A -77.9(15) . .
S3A C10A C31A C32A 92.6(12) . .
C10A C31A C32A C33A -166.5(9) . .
C31A C32A C33A C34A 73.6(16) . .
C32A C33A C34A C35A 178.5(15) . .
C33A C34A C35A C36A -169.6(18) . .
C20A C21A C41A C42A -113.1(19) . .
C22A C21A C41A C42A 64(3) . .
C21A C41A C42A C43A -168.2(16) . .
C41A C42A C43A C44A -55(2) . .
C42A C43A C44A C45A -175.0(18) . .
C43A C44A C45A C46A 171.3(17) . .
C44A C45A C46A C45A -169(2) . 2
C20A C21A C41' C42' -160.7(19) . .
C22A C21A C41' C42' 23(3) . .
C21A C41' C42' C43' 173.7(19) . .
C41' C42' C43' C44' 172(2) . .
C42' C43' C44' C45' -179(2) . .
C43' C44' C45' C46' 175(3) . .
C28A C27A C51A C52A 8.1(17) . .
C26A C27A C51A C52A -173.8(12) . .
C27A C51A C52A C53A 177.3(10) . .
C51A C52A C53A C54A -108.5(17) . .
C52A C53A C54A C55A -174.3(18) . .
C53A C54A C55A C56A 179(2) . .
N2B S1B N1B C1B 0.7(5) . .
N1B S1B N2B C2B -0.7(5) . .
S1B N1B C1B C2B -0.5(7) . .
S1B N1B C1B C6B 178.8(6) . .
S1B N2B C2B C1B 0.5(7) . .
S1B N2B C2B C3B 178.7(6) . .
N1B C1B C2B N2B 0.0(9) . .
C6B C1B C2B N2B -179.3(6) . .
N1B C1B C2B C3B -178.3(6) . .
C6B C1B C2B C3B 2.3(11) . .
N2B C2B C3B C4B 176.2(7) . .
C1B C2B C3B C4B -5.6(10) . .
N2B C2B C3B C11B -4.8(11) . .
C1B C2B C3B C11B 173.4(7) . .
C11B C3B C4B C5B -173.5(7) . .
C2B C3B C4B C5B 5.5(11) . .
C3B C4B C5B C6B -1.8(13) . .
C4B C5B C6B C1B -1.9(12) . .
C4B C5B C6B C7B 173.9(8) . .
N1B C1B C6B C5B -177.7(7) . .
C2B C1B C6B C5B 1.5(11) . .
N1B C1B C6B C7B 6.3(12) . .
C2B C1B C6B C7B -174.4(7) . .
C5B C6B C7B C8B 36.7(13) . .
C1B C6B C7B C8B -147.8(8) . .
C5B C6B C7B S3B -136.2(7) . .
C1B C6B C7B S3B 39.4(10) . .
C10B S3B C7B C8B 3.2(6) . .
C10B S3B C7B C6B 177.6(7) . .
C6B C7B C8B C9B -178.7(8) . .
S3B C7B C8B C9B -4.9(9) . .
C7B C8B C9B C10B 4.4(12) . .
C8B C9B C10B C31B 179.4(9) . .
C8B C9B C10B S3B -1.5(11) . .
C7B S3B C10B C9B -1.1(8) . .
C7B S3B C10B C31B 178.2(8) . .
C4B C3B C11B C12B 9.0(12) . .
C2B C3B C11B C12B -170.0(7) . .
C4B C3B C11B S2B -174.9(6) . .
C2B C3B C11B S2B 6.2(10) . .
C14B S2B C11B C12B -0.8(6) . .
C14B S2B C11B C3B -177.4(6) . .
C3B C11B C12B C13B 178.2(7) . .
S2B C11B C12B C13B 1.7(8) . .
C11B C12B C13B C14B -2.0(10) . .
C11B C12B C13B C17B -176.3(8) . .
C12B C13B C14B C15B -179.5(7) . .
C17B C13B C14B C15B -3.7(9) . .
C12B C13B C14B S2B 1.4(9) . .
C17B C13B C14B S2B 177.2(5) . .
C11B S2B C14B C13B -0.3(6) . .
C11B S2B C14B C15B -179.1(9) . .
C13B C14B C15B C30B -178.7(8) . .
S2B C14B C15B C30B 0.1(15) . .
C13B C14B C15B C16B -2.0(10) . .
S2B C14B C15B C16B 176.8(7) . .
C30B C15B C16B C30B 8.0(11) . 2
C14B C15B C16B C30B -169.1(7) . 2
C30B C15B C16B C17B -176.0(7) . .
C14B C15B C16B C17B 6.9(9) . .
C30B C16B C17B C18B -80.1(9) 2 .
C15B C16B C17B C18B 104.3(7) . .
C30B C16B C17B C24B 46.2(11) 2 .
C15B C16B C17B C24B -129.4(7) . .
C30B C16B C17B C13B 167.0(8) 2 .
C15B C16B C17B C13B -8.6(8) . .
C14B C13B C17B C18B -109.3(7) . .
C12B C13B C17B C18B 65.2(11) . .
C14B C13B C17B C16B 7.2(8) . .
C12B C13B C17B C16B -178.3(9) . .
C14B C13B C17B C24B 126.3(7) . .
C12B C13B C17B C24B -59.2(12) . .
C16B C17B C18B C23B -18.5(9) . .
C24B C17B C18B C23B -144.0(7) . .
C13B C17B C18B C23B 90.8(7) . .
C16B C17B C18B C19B 169.7(6) . .
C24B C17B C18B C19B 44.2(8) . .
C13B C17B C18B C19B -81.0(7) . .
C23B C18B C19B C20B 0.5(10) . .
C17B C18B C19B C20B 173.1(6) . .
C18B C19B C20B C21B -1.6(12) . .
C19B C20B C21B C22B 1.2(12) . .
C19B C20B C21B C41B -168.9(9) . .
C19B C20B C21B C41" 166.4(10) . .
C20B C21B C22B C23B 0.4(12) . .
C41B C21B C22B C23B 170.1(9) . .
C41" C21B C22B C23B -166.4(10) . .
C21B C22B C23B C18B -1.5(12) . .
C19B C18B C23B C22B 1.0(10) . .
C17B C18B C23B C22B -171.3(7) . .
C18B C17B C24B C29B -142.3(7) . .
C16B C17B C24B C29B 92.0(8) . .
C13B C17B C24B C29B -21.1(10) . .
C18B C17B C24B C25B 40.9(9) . .
C16B C17B C24B C25B -84.8(8) . .
C13B C17B C24B C25B 162.1(6) . .
C29B C24B C25B C26B 0.2(11) . .
C17B C24B C25B C26B 177.2(7) . .
C24B C25B C26B C27B 1.9(15) . .
C25B C26B C27B C28B -5.2(17) . .
C25B C26B C27B C51B 179.9(11) . .
C26B C27B C28B C29B 6.6(17) . .
C51B C27B C28B C29B -178.1(11) . .
C25B C24B C29B C28B 1.3(13) . .
C17B C24B C29B C28B -175.6(8) . .
C27B C28B C29B C24B -4.8(16) . .
C16B C15B C30B C16B -3.4(10) . 2
C14B C15B C30B C16B 172.9(8) . 2
C9B C10B C31B C32B -10.3(17) . .
S3B C10B C31B C32B 170.6(8) . .
C10B C31B C32B C33B -174.2(10) . .
C31B C32B C33B C34B -174.2(10) . .
C32B C33B C34B C35B -62.0(16) . .
C33B C34B C35B C36B -170.3(14) . .
C22B C21B C41B C42B 82.2(19) . .
C20B C21B C41B C42B -108.3(17) . .
C21B C41B C42B C43B 173.9(17) . .
C41B C42B C43B C44B 179(2) . .
C42B C43B C44B C45B -179.0(17) . .
C43B C44B C45B C46B -79(2) . .
C22B C21B C41" C42" 63(2) . .
C20B C21B C41" C42" -102(2) . .
C21B C41" C42" C43" -174.3(17) . .
C41" C42" C43" C44" -76(2) . .
C42" C43" C44" C45" -173.6(17) . .
C43" C44" C45" C46" -174(2) . .
C26B C27B C51B C52B 32(2) . .
C28B C27B C51B C52B -143.2(15) . .
C27B C51B C52B C53B -174.5(15) . .
C51B C52B C53B C54B -141.5(18) . .
C52B C53B C54B C55B -164(2) . .
C53B C54B C55B C56B -177(2) . .
N2C S1C N1C C1C 0.8(5) . .
N1C S1C N2C C2C -1.2(5) . .
S1C N1C C1C C6C 178.0(6) . .
S1C N1C C1C C2C -0.2(7) . .
S1C N2C C2C C3C -179.6(6) . .
S1C N2C C2C C1C 1.2(7) . .
N1C C1C C2C N2C -0.7(8) . .
C6C C1C C2C N2C -179.0(6) . .
N1C C1C C2C C3C -180.0(6) . .
C6C C1C C2C C3C 1.8(10) . .
N2C C2C C3C C4C 177.3(6) . .
C1C C2C C3C C4C -3.5(10) . .
N2C C2C C3C C11C -3.7(11) . .
C1C C2C C3C C11C 175.4(6) . .
C2C C3C C4C C5C 2.2(11) . .
C11C C3C C4C C5C -176.7(7) . .
C3C C4C C5C C6C 1.0(12) . .
C4C C5C C6C C1C -2.8(11) . .
C4C C5C C6C C7C 175.7(7) . .
N1C C1C C6C C5C -176.6(6) . .
C2C C1C C6C C5C 1.4(9) . .
N1C C1C C6C C7C 4.9(11) . .
C2C C1C C6C C7C -177.0(6) . .
C5C C6C C7C C8C -6.3(11) . .
C1C C6C C7C C8C 172.1(7) . .
C5C C6C C7C S3C 175.0(6) . .
C1C C6C C7C S3C -6.7(9) . .
C10C S3C C7C C8C -0.4(6) . .
C10C S3C C7C C6C 178.5(6) . .
C6C C7C C8C C9C -178.4(7) . .
S3C C7C C8C C9C 0.4(8) . .
C7C C8C C9C C10C -0.2(10) . .
C8C C9C C10C C31C -167.6(13) . .
C8C C9C C10C C31" 174.9(14) . .
C8C C9C C10C S3C -0.2(9) . .
C7C S3C C10C C9C 0.3(6) . .
C7C S3C C10C C31C 168.6(12) . .
C7C S3C C10C C31" -174.8(13) . .
C4C C3C C11C C12C 4.7(11) . .
C2C C3C C11C C12C -174.2(7) . .
C4C C3C C11C S2C -177.7(6) . .
C2C C3C C11C S2C 3.5(10) . .
C14C S2C C11C C12C -0.6(6) . .
C14C S2C C11C C3C -178.5(6) . .
C3C C11C C12C C13C 178.6(7) . .
S2C C11C C12C C13C 0.8(8) . .
C11C C12C C13C C14C -0.6(9) . .
C11C C12C C13C C17C -176.8(8) . .
C12C C13C C14C C15C -179.8(6) . .
C17C C13C C14C C15C -2.6(8) . .
C12C C13C C14C S2C 0.1(8) . .
C17C C13C C14C S2C 177.3(5) . .
C11C S2C C14C C13C 0.3(6) . .
C11C S2C C14C C15C -179.8(8) . .
C13C C14C C15C C30C -179.9(7) . .
S2C C14C C15C C30C 0.1(14) . .
C13C C14C C15C C16C -2.9(8) . .
S2C C14C C15C C16C 177.2(6) . .
C30C C15C C16C C30C 5.8(10) . 2_655
C14C C15C C16C C30C -171.6(6) . 2_655
C30C C15C C16C C17C -175.3(6) . .
C14C C15C C16C C17C 7.2(8) . .
C14C C13C C17C C24C -110.3(6) . .
C12C C13C C17C C24C 66.1(10) . .
C14C C13C C17C C18C 125.3(7) . .
C12C C13C C17C C18C -58.3(11) . .
C14C C13C C17C C16C 6.4(7) . .
C12C C13C C17C C16C -177.3(8) . .
C30C C16C C17C C24C -77.5(8) 2_655 .
C15C C16C C17C C24C 103.8(6) . .
C30C C16C C17C C18C 47.9(9) 2_655 .
C15C C16C C17C C18C -130.8(6) . .
C30C C16C C17C C13C 170.5(7) 2_655 .
C15C C16C C17C C13C -8.2(7) . .
C24C C17C C18C C19C 47.5(9) . .
C13C C17C C18C C19C 169.0(7) . .
C16C C17C C18C C19C -78.2(8) . .
C24C C17C C18C C23C -134.4(7) . .
C13C C17C C18C C23C -12.9(9) . .
C16C C17C C18C C23C 99.9(7) . .
C23C C18C C19C C20C -2.2(12) . .
C17C C18C C19C C20C 176.0(7) . .
C18C C19C C20C C21C 1.8(15) . .
C19C C20C C21C C22C -1.7(16) . .
C19C C20C C21C C41C -171.7(10) . .
C20C C21C C22C C23C 2.2(17) . .
C41C C21C C22C C23C 172.2(10) . .
C21C C22C C23C C18C -2.7(15) . .
C19C C18C C23C C22C 2.7(12) . .
C17C C18C C23C C22C -175.5(8) . .
C18C C17C C24C C25C -136.5(6) . .
C13C C17C C24C C25C 96.6(7) . .
C16C C17C C24C C25C -11.5(8) . .
C18C C17C C24C C29C 48.9(7) . .
C13C C17C C24C C29C -78.0(7) . .
C16C C17C C24C C29C 173.9(5) . .
C29C C24C C25C C26C 0.9(9) . .
C17C C24C C25C C26C -173.7(6) . .
C24C C25C C26C C27C 1.4(11) . .
C25C C26C C27C C28C -2.5(12) . .
C25C C26C C27C C51C -178.0(7) . .
C26C C27C C28C C29C 1.4(11) . .
C51C C27C C28C C29C 177.2(7) . .
C27C C28C C29C C24C 0.9(11) . .
C25C C24C C29C C28C -2.0(9) . .
C17C C24C C29C C28C 172.8(6) . .
C16C C15C C30C C16C -5.0(9) . 2_655
C14C C15C C30C C16C 171.7(7) . 2_655
C9C C10C C31C C32C -133(2) . .
S3C C10C C31C C32C 61(2) . .
C10C C31C C32C C33C -175.3(19) . .
C31C C32C C33C C34C 158(2) . .
C32C C33C C34C C35C 165(2) . .
C33C C34C C35C C36C 160(3) . .
C9C C10C C31" C32" -157.4(18) . .
S3C C10C C31" C32" 17(3) . .
C10C C31" C32" C33" 155(2) . .
C31" C32" C33" C34" 167(2) . .
C32" C33" C34" C35" -151(3) . .
C33" C34" C35" C36" -165(2) . .
C20C C21C C41C C42C -67.3(14) . .
C22C C21C C41C C42C 122.9(13) . .
C21C C41C C42C C43C -53.3(19) . .
C41C C42C C43C C44C -177.7(15) . .
C42C C43C C44C C45C 172.9(18) . .
C43C C44C C45C C46C 176.8(19) . .
C26C C27C C51C C52C 82.3(11) . .
C28C C27C C51C C52C -93.1(10) . .
C27C C51C C52C C53C 67.2(16) . .
C51C C52C C53C C54C 174.1(12) . .
C52C C53C C54C C55C 175.2(12) . .
C53C C54C C55C C56C 70.2(18) . .
